data_7101754
loop_
_publ_author_name
'Wiecko, Michal'
'Roesky, Peter W'
'Nava, Paola'
'Ahlrichs, Reinhart'
'Konchenko, Sergey N'

_publ_section_title
;
 Gallium(I)-alkaline earth metal donor-acceptor bonds.
;
_journal_issue 9
_journal_name_full 'Chemical communications (Cambridge, England)'
_journal_page_first 927
_journal_page_last 929
_journal_paper_doi 10.1039/b614165j
_journal_year 2007
_chemical_formula_sum 'C40 H60 Ba Ga2'
_chemical_formula_weight 817.66
_chemical_name_systematic
;
?
;
_space_group_IT_number 14
_symmetry_cell_setting monoclinic
_symmetry_space_group_name_Hall '-P 2yn'
_symmetry_space_group_name_H-M 'P 1 21/n 1'
_atom_sites_solution_hydrogens geom
_atom_sites_solution_primary direct
_atom_sites_solution_secondary difmap
_audit_creation_method SHELXL-97
_cell_angle_alpha 90.00
_cell_angle_beta 99.145(4)
_cell_angle_gamma 90.00
_cell_formula_units_Z 4
_cell_length_a 15.6734(7)
_cell_length_b 15.8658(10)
_cell_length_c 16.4646(7)
_cell_measurement_temperature 200(2)
_cell_volume 4042.2(4)
_computing_cell_refinement 'STOE X-AREA'
_computing_data_collection 'STOE X-AREA'
_computing_data_reduction 'STOE X-RED'
_computing_molecular_graphics Diamond2.1e
_computing_structure_refinement 'SHELXL-97 (Sheldrick, 1997)'
_computing_structure_solution 'SHELXS-97 (Sheldrick, 1990)'
_diffrn_ambient_temperature 200(2)
_diffrn_measured_fraction_theta_full 0.994
_diffrn_measured_fraction_theta_max 0.994
_diffrn_measurement_device_type 'STOE IPDS 2T'
_diffrn_measurement_method 'area detector'
_diffrn_radiation_monochromator graphite
_diffrn_radiation_source 'fine-focus sealed tube'
_diffrn_radiation_type MoK\a
_diffrn_radiation_wavelength 0.71073
_diffrn_reflns_av_R_equivalents 0.0452
_diffrn_reflns_av_sigmaI/netI 0.0545
_diffrn_reflns_limit_h_max 16
_diffrn_reflns_limit_h_min -20
_diffrn_reflns_limit_k_max 20
_diffrn_reflns_limit_k_min -19
_diffrn_reflns_limit_l_max 21
_diffrn_reflns_limit_l_min -21
_diffrn_reflns_number 25290
_diffrn_reflns_theta_full 27.50
_diffrn_reflns_theta_max 27.50
_diffrn_reflns_theta_min 2.82
_exptl_absorpt_coefficient_mu 2.310
_exptl_absorpt_correction_T_max 0.6379
_exptl_absorpt_correction_T_min 0.5990
_exptl_absorpt_correction_type integration
_exptl_crystal_colour colorless
_exptl_crystal_density_diffrn 1.344
_exptl_crystal_density_method 'not measured'
_exptl_crystal_description prism
_exptl_crystal_F_000 1672
_exptl_crystal_size_max 0.305
_exptl_crystal_size_mid 0.266
_exptl_crystal_size_min 0.242
_refine_diff_density_max 0.851
_refine_diff_density_min -0.660
_refine_diff_density_rms 0.084
_refine_ls_extinction_method none
_refine_ls_goodness_of_fit_ref 0.969
_refine_ls_hydrogen_treatment constr
_refine_ls_matrix_type full
_refine_ls_number_parameters 398
_refine_ls_number_reflns 9229
_refine_ls_number_restraints 0
_refine_ls_restrained_S_all 0.969
_refine_ls_R_factor_all 0.0734
_refine_ls_R_factor_gt 0.0431
_refine_ls_shift/su_max 0.092
_refine_ls_shift/su_mean 0.003
_refine_ls_structure_factor_coef Fsqd
_refine_ls_weighting_details 'calc w=1/[\s^2^(Fo^2^)+(0.0538P)^2^+0.0000P] where P=(Fo^2^+2Fc^2^)/3'
_refine_ls_weighting_scheme calc
_refine_ls_wR_factor_gt 0.0912
_refine_ls_wR_factor_ref 0.0992
_reflns_number_gt 6468
_reflns_number_total 9229
_reflns_threshold_expression >2sigma(I)
_cod_data_source_file b614165j.txt
_cod_data_source_block 3
_cod_original_sg_symbol_H-M 'P 21/n'
_cod_database_code 7101754

loop_
_symmetry_equiv_pos_as_xyz
'x, y, z'
'-x+1/2, y+1/2, -z+1/2'
'-x, -y, -z'
'x-1/2, -y-1/2, z-1/2'

loop_
_atom_site_label
_atom_site_type_symbol
_atom_site_fract_x
_atom_site_fract_y
_atom_site_fract_z
_atom_site_U_iso_or_equiv
_atom_site_adp_type
_atom_site_occupancy
_atom_site_symmetry_multiplicity
_atom_site_calc_flag
_atom_site_refinement_flags
_atom_site_disorder_assembly
_atom_site_disorder_group
C1 C 0.7446(3) 0.0565(3) 0.1521(2) 0.0470(11) Uani 1 1 d . . .
C2 C 0.7756(3) -0.0160(3) 0.1163(3) 0.0491(11) Uani 1 1 d . . .
C3 C 0.8634(3) -0.0025(3) 0.1129(2) 0.0459(11) Uani 1 1 d . . .
C4 C 0.8875(3) 0.0770(3) 0.1464(2) 0.0439(10) Uani 1 1 d . . .
C5 C 0.8137(3) 0.1139(3) 0.1711(2) 0.0468(10) Uani 1 1 d . . .
C6 C 0.6541(4) 0.0693(5) 0.1707(4) 0.085(2) Uani 1 1 d . . .
H6A H 0.6143 0.0314 0.1363 0.128 Uiso 1 1 calc R . .
H6B H 0.6364 0.1278 0.1590 0.128 Uiso 1 1 calc R . .
H6C H 0.6531 0.0569 0.2289 0.128 Uiso 1 1 calc R . .
C7 C 0.7265(5) -0.0959(4) 0.0955(4) 0.0810(19) Uani 1 1 d . . .
H7A H 0.7428 -0.1202 0.0454 0.122 Uiso 1 1 calc R . .
H7B H 0.6644 -0.0839 0.0864 0.122 Uiso 1 1 calc R . .
H7C H 0.7402 -0.1360 0.1410 0.122 Uiso 1 1 calc R . .
C8 C 0.9228(4) -0.0648(4) 0.0807(3) 0.0671(15) Uani 1 1 d . . .
H8A H 0.9709 -0.0346 0.0626 0.101 Uiso 1 1 calc R . .
H8B H 0.8906 -0.0958 0.0342 0.101 Uiso 1 1 calc R . .
H8C H 0.9454 -0.1045 0.1245 0.101 Uiso 1 1 calc R . .
C9 C 0.9776(3) 0.1128(4) 0.1594(3) 0.0699(16) Uani 1 1 d . . .
H9A H 1.0133 0.0828 0.2045 0.105 Uiso 1 1 calc R . .
H9B H 0.9754 0.1728 0.1731 0.105 Uiso 1 1 calc R . .
H9C H 1.0027 0.1061 0.1089 0.105 Uiso 1 1 calc R . .
C10 C 0.8091(4) 0.1969(4) 0.2136(3) 0.0699(16) Uani 1 1 d . . .
H10A H 0.7512 0.2209 0.1983 0.105 Uiso 1 1 calc R . .
H10B H 0.8520 0.2356 0.1970 0.105 Uiso 1 1 calc R . .
H10C H 0.8212 0.1886 0.2733 0.105 Uiso 1 1 calc R . .
C11 C 0.6250(3) 0.1087(3) -0.1461(3) 0.0468(10) Uani 1 1 d . . .
C12 C 0.6500(3) 0.0244(3) -0.1354(3) 0.0484(11) Uani 1 1 d . . .
C13 C 0.7293(3) 0.0145(3) -0.1631(3) 0.0513(12) Uani 1 1 d . . .
C14 C 0.7539(3) 0.0921(4) -0.1908(2) 0.0538(13) Uani 1 1 d . . .
C15 C 0.6889(3) 0.1516(3) -0.1800(2) 0.0480(11) Uani 1 1 d . . .
C16 C 0.5406(4) 0.1436(5) -0.1289(4) 0.0809(19) Uani 1 1 d . . .
H16A H 0.5389 0.2045 -0.1387 0.121 Uiso 1 1 calc R . .
H16B H 0.5349 0.1325 -0.0714 0.121 Uiso 1 1 calc R . .
H16C H 0.4929 0.1165 -0.1652 0.121 Uiso 1 1 calc R . .
C17 C 0.5963(4) -0.0441(4) -0.1034(4) 0.0833(19) Uani 1 1 d . . .
H17A H 0.5437 -0.0539 -0.1432 0.125 Uiso 1 1 calc R . .
H17B H 0.5804 -0.0264 -0.0507 0.125 Uiso 1 1 calc R . .
H17C H 0.6300 -0.0963 -0.0955 0.125 Uiso 1 1 calc R . .
C18 C 0.7779(4) -0.0682(4) -0.1650(4) 0.093(2) Uani 1 1 d . . .
H18A H 0.8002 -0.0729 -0.2172 0.140 Uiso 1 1 calc R . .
H18B H 0.7387 -0.1153 -0.1599 0.140 Uiso 1 1 calc R . .
H18C H 0.8262 -0.0697 -0.1192 0.140 Uiso 1 1 calc R . .
C19 C 0.8335(4) 0.1091(6) -0.2296(3) 0.096(3) Uani 1 1 d . . .
H19A H 0.8854 0.0973 -0.1895 0.144 Uiso 1 1 calc R . .
H19B H 0.8338 0.1682 -0.2466 0.144 Uiso 1 1 calc R . .
H19C H 0.8329 0.0726 -0.2777 0.144 Uiso 1 1 calc R . .
C20 C 0.6904(5) 0.2440(4) -0.2003(3) 0.080(2) Uani 1 1 d . . .
H20A H 0.6316 0.2632 -0.2213 0.120 Uiso 1 1 calc R . .
H20B H 0.7274 0.2532 -0.2421 0.120 Uiso 1 1 calc R . .
H20C H 0.7132 0.2758 -0.1505 0.120 Uiso 1 1 calc R . .
C21A C 0.5130(7) 0.3398(7) 0.0302(9) 0.054(3) Uiso 0.50 1 d P A 1
C22A C 0.5611(8) 0.3576(7) 0.1089(7) 0.047(2) Uiso 0.50 1 d P A 1
C23A C 0.6224(7) 0.4190(7) 0.0971(6) 0.036(2) Uiso 0.50 1 d P A 1
C24A C 0.6142(7) 0.4426(6) 0.0122(6) 0.039(2) Uiso 0.50 1 d P A 1
C25A C 0.5449(6) 0.3929(6) -0.0286(5) 0.0321(17) Uiso 0.50 1 d P A 1
C21B C 0.5227(6) 0.3680(7) -0.0122(6) 0.037(2) Uiso 0.50 1 d P A 2
C22B C 0.5253(6) 0.3366(6) 0.0673(7) 0.039(2) Uiso 0.50 1 d P A 2
C23B C 0.5909(8) 0.3790(8) 0.1200(5) 0.041(2) Uiso 0.50 1 d P A 2
C24B C 0.6328(7) 0.4388(8) 0.0763(8) 0.050(3) Uiso 0.50 1 d P A 2
C25B C 0.5896(8) 0.4308(7) -0.0072(6) 0.041(2) Uiso 0.50 1 d P A 2
C26A C 0.4371(14) 0.2829(14) 0.0163(13) 0.140(7) Uiso 0.50 1 d P A 1
H26A H 0.4531 0.2278 0.0409 0.210 Uiso 0.50 1 calc PR A 1
H26B H 0.4178 0.2762 -0.0430 0.210 Uiso 0.50 1 calc PR A 1
H26C H 0.3902 0.3071 0.0417 0.210 Uiso 0.50 1 calc PR A 1
C27A C 0.5533(12) 0.3241(11) 0.1910(9) 0.103(5) Uiso 0.50 1 d P A 1
H27A H 0.6110 0.3156 0.2227 0.155 Uiso 0.50 1 calc PR A 1
H27B H 0.5224 0.2702 0.1850 0.155 Uiso 0.50 1 calc PR A 1
H27C H 0.5212 0.3643 0.2199 0.155 Uiso 0.50 1 calc PR A 1
C28A C 0.6904(8) 0.4642(8) 0.1600(7) 0.068(3) Uiso 0.50 1 d P A 1
H28A H 0.6614 0.4956 0.1990 0.101 Uiso 0.50 1 calc PR A 1
H28B H 0.7237 0.5033 0.1311 0.101 Uiso 0.50 1 calc PR A 1
H28C H 0.7295 0.4224 0.1898 0.101 Uiso 0.50 1 calc PR A 1
C29A C 0.6556(9) 0.5085(9) -0.0317(8) 0.080(4) Uiso 0.50 1 d P A 1
H29A H 0.6115 0.5482 -0.0575 0.120 Uiso 0.50 1 calc PR A 1
H29B H 0.6842 0.4823 -0.0741 0.120 Uiso 0.50 1 calc PR A 1
H29C H 0.6985 0.5388 0.0075 0.120 Uiso 0.50 1 calc PR A 1
C30A C 0.5075(9) 0.3985(9) -0.1186(8) 0.078(3) Uiso 0.50 1 d P A 1
H30A H 0.4764 0.3463 -0.1359 0.117 Uiso 0.50 1 calc PR A 1
H30B H 0.5544 0.4065 -0.1508 0.117 Uiso 0.50 1 calc PR A 1
H30C H 0.4676 0.4463 -0.1276 0.117 Uiso 0.50 1 calc PR A 1
C26B C 0.4579(10) 0.2717(10) 0.0810(9) 0.089(4) Uiso 0.50 1 d P A 2
H26D H 0.4269 0.2528 0.0277 0.134 Uiso 0.50 1 calc PR A 2
H26E H 0.4170 0.2970 0.1131 0.134 Uiso 0.50 1 calc PR A 2
H26F H 0.4864 0.2235 0.1110 0.134 Uiso 0.50 1 calc PR A 2
C27B C 0.6010(10) 0.3630(9) 0.2135(8) 0.079(3) Uiso 0.50 1 d P A 2
H27D H 0.5473 0.3784 0.2332 0.119 Uiso 0.50 1 calc PR A 2
H27E H 0.6486 0.3972 0.2418 0.119 Uiso 0.50 1 calc PR A 2
H27F H 0.6133 0.3032 0.2247 0.119 Uiso 0.50 1 calc PR A 2
C28B C 0.7013(10) 0.4951(11) 0.1201(9) 0.095(4) Uiso 0.50 1 d P A 2
H28D H 0.6790 0.5245 0.1647 0.142 Uiso 0.50 1 calc PR A 2
H28E H 0.7181 0.5365 0.0814 0.142 Uiso 0.50 1 calc PR A 2
H28F H 0.7517 0.4613 0.1431 0.142 Uiso 0.50 1 calc PR A 2
C29B C 0.6189(9) 0.4878(9) -0.0725(7) 0.074(3) Uiso 0.50 1 d P A 2
H29D H 0.5829 0.5386 -0.0793 0.111 Uiso 0.50 1 calc PR A 2
H29E H 0.6133 0.4575 -0.1250 0.111 Uiso 0.50 1 calc PR A 2
H29F H 0.6795 0.5039 -0.0551 0.111 Uiso 0.50 1 calc PR A 2
C30B C 0.4681(8) 0.3560(8) -0.0935(6) 0.062(3) Uiso 0.50 1 d P A 2
H30D H 0.4371 0.3023 -0.0941 0.094 Uiso 0.50 1 calc PR A 2
H30E H 0.5048 0.3555 -0.1365 0.094 Uiso 0.50 1 calc PR A 2
H30F H 0.4264 0.4023 -0.1038 0.094 Uiso 0.50 1 calc PR A 2
C31A C 0.9336(5) 0.4015(5) -0.0565(6) 0.0326(16) Uiso 0.50 1 d P A 1
C32A C 0.9910(7) 0.3704(6) -0.1049(5) 0.036(2) Uiso 0.50 1 d P A 1
C33A C 1.0657(8) 0.3360(8) -0.0571(7) 0.047(3) Uiso 0.50 1 d P A 1
C34A C 1.0485(9) 0.3474(8) 0.0284(7) 0.051(3) Uiso 0.50 1 d P A 1
C35A C 0.9649(8) 0.3890(7) 0.0275(7) 0.046(2) Uiso 0.50 1 d P A 1
C31B C 0.9661(11) 0.3854(10) -0.0870(9) 0.070(3) Uiso 0.50 1 d P A 2
C32B C 1.0436(10) 0.3479(9) -0.0713(9) 0.058(4) Uiso 0.50 1 d P A 2
C33B C 1.0726(7) 0.3357(6) 0.0110(6) 0.042(3) Uiso 0.50 1 d P A 2
C34B C 1.0081(7) 0.3709(6) 0.0506(5) 0.0371(17) Uiso 0.50 1 d P A 2
C35B C 0.9422(8) 0.4022(8) -0.0098(10) 0.062(3) Uiso 0.50 1 d P A 2
C36A C 0.8461(10) 0.4437(11) -0.0840(9) 0.095(4) Uiso 0.50 1 d P A 1
H36A H 0.8060 0.4028 -0.1141 0.142 Uiso 0.50 1 calc PR A 1
H36B H 0.8533 0.4915 -0.1200 0.142 Uiso 0.50 1 calc PR A 1
H36C H 0.8228 0.4637 -0.0357 0.142 Uiso 0.50 1 calc PR A 1
C37A C 0.9678(7) 0.3825(8) -0.1971(6) 0.060(2) Uiso 0.50 1 d P A 1
H37A H 0.9051 0.3780 -0.2133 0.090 Uiso 0.50 1 calc PR A 1
H37B H 0.9964 0.3390 -0.2254 0.090 Uiso 0.50 1 calc PR A 1
H37C H 0.9871 0.4383 -0.2121 0.090 Uiso 0.50 1 calc PR A 1
C38A C 1.1395(8) 0.3075(8) -0.0972(7) 0.064(3) Uiso 0.50 1 d P A 1
H38A H 1.1174 0.2822 -0.1507 0.096 Uiso 0.50 1 calc PR A 1
H38B H 1.1736 0.2657 -0.0621 0.096 Uiso 0.50 1 calc PR A 1
H38C H 1.1762 0.3559 -0.1051 0.096 Uiso 0.50 1 calc PR A 1
C39A C 1.1142(12) 0.3239(12) 0.1006(10) 0.108(5) Uiso 0.50 1 d P A 1
H39A H 1.1608 0.3657 0.1077 0.162 Uiso 0.50 1 calc PR A 1
H39B H 1.1379 0.2682 0.0914 0.162 Uiso 0.50 1 calc PR A 1
H39C H 1.0869 0.3224 0.1502 0.162 Uiso 0.50 1 calc PR A 1
C40A C 0.9306(11) 0.4092(11) 0.1023(9) 0.101(5) Uiso 0.50 1 d P A 1
H40A H 0.9745 0.4396 0.1403 0.152 Uiso 0.50 1 calc PR A 1
H40B H 0.9153 0.3570 0.1284 0.152 Uiso 0.50 1 calc PR A 1
H40C H 0.8790 0.4445 0.0887 0.152 Uiso 0.50 1 calc PR A 1
C36B C 0.8631(19) 0.446(2) 0.0014(18) 0.197(11) Uiso 0.50 1 d P A 2
H36D H 0.8602 0.5002 -0.0271 0.296 Uiso 0.50 1 calc PR A 2
H36E H 0.8630 0.4552 0.0603 0.296 Uiso 0.50 1 calc PR A 2
H36F H 0.8130 0.4115 -0.0212 0.296 Uiso 0.50 1 calc PR A 2
C37B C 0.9143(19) 0.4137(19) -0.1645(16) 0.188(11) Uiso 0.50 1 d P A 2
H37D H 0.9433 0.4613 -0.1866 0.283 Uiso 0.50 1 calc PR A 2
H37E H 0.8571 0.4315 -0.1543 0.283 Uiso 0.50 1 calc PR A 2
H37F H 0.9081 0.3673 -0.2043 0.283 Uiso 0.50 1 calc PR A 2
C38B C 1.0942(18) 0.3289(18) -0.1409(16) 0.179(10) Uiso 0.50 1 d P A 2
H38D H 1.0605 0.3466 -0.1934 0.269 Uiso 0.50 1 calc PR A 2
H38E H 1.1056 0.2682 -0.1425 0.269 Uiso 0.50 1 calc PR A 2
H38F H 1.1491 0.3596 -0.1315 0.269 Uiso 0.50 1 calc PR A 2
C39B C 1.1545(11) 0.2998(12) 0.0609(10) 0.104(5) Uiso 0.50 1 d P A 2
H39D H 1.1822 0.2614 0.0264 0.156 Uiso 0.50 1 calc PR A 2
H39E H 1.1398 0.2689 0.1083 0.156 Uiso 0.50 1 calc PR A 2
H39F H 1.1942 0.3459 0.0801 0.156 Uiso 0.50 1 calc PR A 2
C40B C 1.0114(11) 0.3786(11) 0.1440(9) 0.104(5) Uiso 0.50 1 d P A 2
H40D H 1.0417 0.3298 0.1713 0.156 Uiso 0.50 1 calc PR A 2
H40E H 0.9524 0.3808 0.1567 0.156 Uiso 0.50 1 calc PR A 2
H40F H 1.0422 0.4303 0.1636 0.156 Uiso 0.50 1 calc PR A 2
Ga1 Ga 0.65715(4) 0.30190(3) 0.02717(3) 0.05112(15) Uani 1 1 d . . .
Ga2 Ga 0.94578(4) 0.25692(4) -0.03217(4) 0.06537(17) Uani 1 1 d . . .
Ba Ba 0.773591(16) 0.114207(14) -0.011646(12) 0.03300(7) Uani 1 1 d . A .

loop_
_atom_site_aniso_label
_atom_site_aniso_U_11
_atom_site_aniso_U_22
_atom_site_aniso_U_33
_atom_site_aniso_U_23
_atom_site_aniso_U_13
_atom_site_aniso_U_12
C1 0.040(2) 0.062(3) 0.040(2) 0.015(2) 0.0122(18) 0.005(2)
C2 0.046(3) 0.050(3) 0.050(2) 0.015(2) 0.005(2) -0.002(2)
C3 0.050(3) 0.047(3) 0.041(2) 0.0138(18) 0.0071(18) 0.014(2)
C4 0.036(2) 0.057(3) 0.0367(19) 0.0131(19) 0.0000(16) 0.004(2)
C5 0.056(3) 0.055(3) 0.0288(17) 0.0052(19) 0.0037(17) 0.013(2)
C6 0.053(3) 0.122(6) 0.085(4) 0.021(4) 0.029(3) 0.017(4)
C7 0.092(5) 0.066(4) 0.081(4) 0.022(3) -0.001(3) -0.019(3)
C8 0.071(4) 0.068(4) 0.065(3) 0.007(3) 0.019(3) 0.029(3)
C9 0.045(3) 0.099(5) 0.062(3) 0.018(3) -0.005(2) -0.011(3)
C10 0.093(4) 0.068(4) 0.044(2) -0.007(2) -0.002(3) 0.018(3)
C11 0.039(2) 0.047(2) 0.050(2) -0.008(2) -0.0061(18) 0.007(2)
C12 0.043(3) 0.047(3) 0.050(2) -0.010(2) -0.0079(19) -0.006(2)
C13 0.045(3) 0.054(3) 0.051(2) -0.022(2) -0.008(2) 0.013(2)
C14 0.043(3) 0.086(4) 0.0312(19) -0.013(2) 0.0014(17) -0.008(3)
C15 0.057(3) 0.048(3) 0.0333(19) 0.0032(18) -0.0096(19) -0.004(2)
C16 0.044(3) 0.091(5) 0.102(4) -0.028(4) -0.005(3) 0.018(3)
C17 0.076(4) 0.077(4) 0.089(4) -0.003(3) -0.011(3) -0.031(4)
C18 0.083(5) 0.084(5) 0.100(4) -0.050(4) -0.024(4) 0.038(4)
C19 0.071(4) 0.172(8) 0.050(3) -0.029(4) 0.022(3) -0.035(5)
C20 0.117(5) 0.061(4) 0.052(3) 0.015(2) -0.018(3) -0.018(4)
Ga1 0.0612(3) 0.0444(3) 0.0459(3) -0.0054(2) 0.0027(2) 0.0236(3)
Ga2 0.0714(4) 0.0445(3) 0.0797(4) 0.0031(3) 0.0107(3) -0.0187(3)
Ba 0.03867(12) 0.02943(11) 0.02929(10) 0.00024(10) 0.00045(7) -0.00024(11)

loop_
_atom_type_symbol
_atom_type_description
_atom_type_scat_dispersion_real
_atom_type_scat_dispersion_imag
_atom_type_scat_source
C C 0.0033 0.0016 'International Tables Vol C Tables 4.2.6.8 and 6.1.1.4'
H H 0.0000 0.0000 'International Tables Vol C Tables 4.2.6.8 and 6.1.1.4'
Ga Ga 0.2307 1.6083 'International Tables Vol C Tables 4.2.6.8 and 6.1.1.4'
Ba Ba -0.3244 2.2819 'International Tables Vol C Tables 4.2.6.8 and 6.1.1.4'

loop_
_geom_angle_atom_site_label_1
_geom_angle_atom_site_label_2
_geom_angle_atom_site_label_3
_geom_angle
C2 C1 C5 108.3(4)
C2 C1 C6 126.2(5)
C5 C1 C6 125.4(5)
C2 C1 Ba 76.0(2)
C5 C1 Ba 77.2(2)
C6 C1 Ba 115.5(3)
C3 C2 C1 107.3(4)
C3 C2 C7 126.3(5)
C1 C2 C7 126.0(5)
C3 C2 Ba 76.3(2)
C1 C2 Ba 76.3(2)
C7 C2 Ba 119.0(3)
C2 C3 C4 109.0(4)
C2 C3 C8 125.3(5)
C4 C3 C8 125.7(5)
C2 C3 Ba 76.1(2)
C4 C3 Ba 77.2(2)
C8 C3 Ba 114.8(3)
C3 C4 C5 107.7(4)
C3 C4 C9 125.6(5)
C5 C4 C9 126.5(5)
C3 C4 Ba 75.4(2)
C5 C4 Ba 76.4(2)
C9 C4 Ba 117.9(3)
C4 C5 C1 107.6(4)
C4 C5 C10 127.0(5)
C1 C5 C10 125.3(5)
C4 C5 Ba 76.1(2)
C1 C5 Ba 75.2(2)
C10 C5 Ba 116.9(3)
C12 C11 C15 108.2(4)
C12 C11 C16 124.5(5)
C15 C11 C16 127.2(5)
C12 C11 Ba 76.2(2)
C15 C11 Ba 75.8(2)
C16 C11 Ba 117.5(3)
C11 C12 C13 108.2(5)
C11 C12 C17 124.7(5)
C13 C12 C17 127.0(5)
C11 C12 Ba 76.4(2)
C13 C12 Ba 76.1(2)
C17 C12 Ba 116.5(3)
C14 C13 C12 108.3(4)
C14 C13 C18 126.3(5)
C12 C13 C18 125.3(6)
C14 C13 Ba 76.2(2)
C12 C13 Ba 76.4(2)
C18 C13 Ba 115.5(3)
C13 C14 C15 107.8(4)
C13 C14 C19 125.9(6)
C15 C14 C19 126.2(6)
C13 C14 Ba 76.5(2)
C15 C14 Ba 76.0(2)
C19 C14 Ba 116.1(3)
C11 C15 C14 107.4(4)
C11 C15 C20 126.9(5)
C14 C15 C20 125.6(5)
C11 C15 Ba 76.7(2)
C14 C15 Ba 76.0(2)
C20 C15 Ba 112.6(3)
C22A C21A C25A 107.9(9)
C22A C21A C26A 124.0(15)
C25A C21A C26A 127.7(14)
C22A C21A Ga1 72.3(6)
C25A C21A Ga1 72.3(5)
C26A C21A Ga1 126.4(11)
C23A C22A C21A 106.7(9)
C23A C22A C27A 122.4(13)
C21A C22A C27A 130.9(14)
C23A C22A Ga1 70.5(6)
C21A C22A Ga1 72.4(6)
C27A C22A Ga1 123.0(9)
C22A C23A C24A 111.1(8)
C22A C23A C28A 130.2(12)
C24A C23A C28A 118.6(12)
C22A C23A Ga1 74.3(6)
C24A C23A Ga1 73.4(5)
C28A C23A Ga1 121.3(7)
C25A C24A C23A 105.0(8)
C25A C24A C29A 121.5(10)
C23A C24A C29A 133.1(12)
C25A C24A Ga1 72.9(5)
C23A C24A Ga1 70.6(5)
C29A C24A Ga1 126.0(8)
C24A C25A C21A 109.2(7)
C24A C25A C30A 125.5(11)
C21A C25A C30A 125.2(11)
C24A C25A Ga1 71.7(5)
C21A C25A Ga1 72.2(5)
C30A C25A Ga1 124.8(7)
C22B C21B C25B 106.3(8)
C22B C21B C30B 136.8(12)
C25B C21B C30B 116.8(11)
C22B C21B Ga1 72.0(5)
C25B C21B Ga1 71.3(5)
C30B C21B Ga1 123.7(7)
C21B C22B C23B 108.5(8)
C21B C22B C26B 117.7(12)
C23B C22B C26B 133.7(12)
C21B C22B Ga1 73.3(5)
C23B C22B Ga1 72.1(5)
C26B C22B Ga1 123.4(8)
C22B C23B C24B 111.1(8)
C22B C23B C27B 119.0(12)
C24B C23B C27B 129.5(12)
C22B C23B Ga1 72.7(5)
C24B C23B Ga1 74.2(6)
C27B C23B Ga1 125.7(7)
C23B C24B C25B 103.9(9)
C23B C24B C28B 120.8(12)
C25B C24B C28B 135.2(13)
C23B C24B Ga1 70.8(6)
C25B C24B Ga1 70.7(6)
C28B C24B Ga1 124.9(9)
C24B C25B C21B 110.1(9)
C24B C25B C29B 118.1(12)
C21B C25B C29B 131.8(11)
C24B C25B Ga1 73.7(6)
C21B C25B Ga1 72.9(5)
C29B C25B Ga1 120.9(8)
C32A C31A C35A 111.0(8)
C32A C31A C36A 128.3(10)
C35A C31A C36A 120.7(11)
C32A C31A Ga2 72.9(5)
C35A C31A Ga2 71.7(5)
C36A C31A Ga2 121.8(8)
C31A C32A C33A 112.0(8)
C31A C32A C37A 117.2(9)
C33A C32A C37A 130.7(10)
C31A C32A Ga2 72.6(5)
C33A C32A Ga2 73.1(6)
C37A C32A Ga2 124.6(7)
C32A C33A C34A 102.8(10)
C32A C33A C38A 120.3(10)
C34A C33A C38A 136.6(12)
C32A C33A Ga2 71.8(6)
C34A C33A Ga2 68.2(6)
C38A C33A Ga2 127.9(8)
C35A C34A C33A 110.0(10)
C35A C34A C39A 128.6(14)
C33A C34A C39A 121.3(15)
C35A C34A Ga2 73.1(6)
C33A C34A Ga2 74.3(6)
C39A C34A Ga2 123.0(10)
C31A C35A C40A 133.1(13)
C31A C35A C34A 104.2(8)
C40A C35A C34A 122.7(13)
C31A C35A Ga2 73.1(5)
C40A C35A Ga2 121.2(9)
C34A C35A Ga2 69.6(6)
C32B C31B C35B 105.8(12)
C32B C31B C37B 131(2)
C35B C31B C37B 123(2)
C32B C31B Ga2 72.8(9)
C35B C31B Ga2 74.7(8)
C37B C31B Ga2 121.8(14)
C31B C32B C33B 113.6(13)
C31B C32B C38B 120.5(18)
C33B C32B C38B 125.7(17)
C31B C32B Ga2 72.9(9)
C33B C32B Ga2 76.3(7)
C38B C32B Ga2 122.9(13)
C32B C33B C34B 104.5(10)
C32B C33B C39B 134.9(14)
C34B C33B C39B 120.5(10)
C32B C33B Ga2 69.3(7)
C34B C33B Ga2 73.5(5)
C39B C33B Ga2 124.3(9)
C35B C34B C33B 108.4(8)
C35B C34B C40B 125.8(12)
C33B C34B C40B 125.7(10)
C35B C34B Ga2 71.0(6)
C33B C34B Ga2 72.1(5)
C40B C34B Ga2 125.4(8)
C34B C35B C31B 107.6(11)
C34B C35B C36B 128.4(17)
C31B C35B C36B 124.0(19)
C34B C35B Ga2 74.3(6)
C31B C35B Ga2 69.8(7)
C36B C35B Ga2 122.1(15)
C23A Ga1 C23B 23.0(3)
C23A Ga1 C25B 43.7(4)
C23B Ga1 C25B 57.7(3)
C23A Ga1 C24A 36.0(3)
C23B Ga1 C24A 54.2(3)
C25B Ga1 C24A 12.2(3)
C23A Ga1 C22B 51.4(4)
C23B Ga1 C22B 35.1(3)
C25B Ga1 C22B 58.2(3)
C24A Ga1 C22B 63.3(3)
C23A Ga1 C22A 35.2(4)
C23B Ga1 C22A 14.3(3)
C25B Ga1 C22A 60.0(3)
C24A Ga1 C22A 60.0(3)
C22B Ga1 C22A 21.7(3)
C23A Ga1 C21A 58.4(4)
C23B Ga1 C21A 47.2(4)
C25B Ga1 C21A 51.6(4)
C24A Ga1 C21A 59.6(4)
C22B Ga1 C21A 15.1(3)
C22A Ga1 C21A 35.3(4)
C23A Ga1 C25A 58.4(3)
C23B Ga1 C25A 63.2(3)
C25B Ga1 C25A 23.4(3)
C24A Ga1 C25A 35.4(3)
C22B Ga1 C25A 47.4(3)
C22A Ga1 C25A 58.9(3)
C21A Ga1 C25A 35.5(4)
C23A Ga1 C21B 60.2(3)
C23B Ga1 C21B 58.2(3)
C25B Ga1 C21B 35.8(4)
C24A Ga1 C21B 46.6(4)
C22B Ga1 C21B 34.6(3)
C22A Ga1 C21B 50.3(4)
C21A Ga1 C21B 21.1(3)
C25A Ga1 C21B 15.1(3)
C23A Ga1 C24B 12.4(3)
C23B Ga1 C24B 35.0(4)
C25B Ga1 C24B 35.6(4)
C24A Ga1 C24B 25.8(3)
C22B Ga1 C24B 59.3(4)
C22A Ga1 C24B 46.1(4)
C21A Ga1 C24B 63.3(4)
C25A Ga1 C24B 54.4(3)
C21B Ga1 C24B 60.0(3)
C23A Ga1 Ba 157.7(2)
C23B Ga1 Ba 147.4(3)
C25B Ga1 Ba 154.9(2)
C24A Ga1 Ba 156.6(2)
C22B Ga1 Ba 137.9(2)
C22A Ga1 Ba 143.4(3)
C21A Ga1 Ba 137.1(3)
C25A Ga1 Ba 143.94(19)
C21B Ga1 Ba 141.0(2)
C24B Ga1 Ba 158.7(3)
C34A Ga2 C32B 42.1(5)
C34A Ga2 C31B 58.1(4)
C32B Ga2 C31B 34.3(5)
C34A Ga2 C35A 37.3(4)
C32B Ga2 C35A 59.8(4)
C31B Ga2 C35A 48.6(5)
C34A Ga2 C31A 59.0(4)
C32B Ga2 C31A 50.7(4)
C31B Ga2 C31A 20.2(4)
C35A Ga2 C31A 35.2(3)
C34A Ga2 C32A 59.0(3)
C32B Ga2 C32A 24.6(4)
C31B Ga2 C32A 14.3(4)
C35A Ga2 C32A 59.3(3)
C31A Ga2 C32A 34.5(3)
C34A Ga2 C35B 48.6(5)
C32B Ga2 C35B 56.8(5)
C31B Ga2 C35B 35.5(5)
C35A Ga2 C35B 17.1(3)
C31A Ga2 C35B 18.7(3)
C32A Ga2 C35B 48.4(4)
C34A Ga2 C33A 37.5(4)
C32B Ga2 C33A 10.5(4)
C31B Ga2 C33A 44.4(5)
C35A Ga2 C33A 62.5(4)
C31A Ga2 C33A 59.4(4)
C32A Ga2 C33A 35.1(4)
C35B Ga2 C33A 62.6(4)
C34A Ga2 C33B 13.3(4)
C32B Ga2 C33B 34.4(4)
C31B Ga2 C33B 58.7(4)
C35A Ga2 C33B 49.2(4)
C31A Ga2 C33B 64.7(3)
C32A Ga2 C33B 55.7(3)
C35B Ga2 C33B 58.0(4)
C33A Ga2 C33B 27.3(3)
C34A Ga2 C34B 21.3(3)
C32B Ga2 C34B 56.3(4)
C31B Ga2 C34B 58.3(4)
C35A Ga2 C34B 19.0(3)
C31A Ga2 C34B 50.6(3)
C32A Ga2 C34B 65.0(3)
C35B Ga2 C34B 34.6(4)
C33A Ga2 C34B 55.1(4)
C33B Ga2 C34B 34.5(3)
C34A Ga2 Ba 148.5(3)
C32B Ga2 Ba 168.9(4)
C31B Ga2 Ba 139.5(4)
C35A Ga2 Ba 125.6(2)
C31A Ga2 Ba 126.6(2)
C32A Ga2 Ba 146.2(2)
C35B Ga2 Ba 124.9(3)
C33A Ga2 Ba 172.0(3)
C33B Ga2 Ba 156.7(2)
C34B Ga2 Ba 132.4(2)
C14 Ba C15 28.00(14)
C14 Ba C13 27.34(14)
C15 Ba C13 45.44(13)
C14 Ba C12 45.20(14)
C15 Ba C12 45.27(13)
C13 Ba C12 27.51(14)
C14 Ba C2 128.44(15)
C15 Ba C2 140.18(13)
C13 Ba C2 101.73(14)
C12 Ba C2 94.97(13)
C14 Ba C11 45.44(13)
C15 Ba C11 27.49(14)
C13 Ba C11 45.25(12)
C12 Ba C11 27.42(13)
C2 Ba C11 115.68(14)
C14 Ba C3 125.85(14)
C15 Ba C3 151.31(13)
C13 Ba C3 105.91(13)
C12 Ba C3 111.48(14)
C2 Ba C3 27.54(13)
C11 Ba C3 137.43(14)
C14 Ba C1 150.89(15)
C15 Ba C1 144.37(14)
C13 Ba C1 123.90(15)
C12 Ba C1 107.56(14)
C2 Ba C1 27.72(14)
C11 Ba C1 117.30(13)
C3 Ba C1 45.23(13)
C14 Ba C4 143.92(14)
C15 Ba C4 170.07(13)
C13 Ba C4 131.57(13)
C12 Ba C4 138.34(13)
C2 Ba C4 45.42(13)
C11 Ba C4 160.82(14)
C3 Ba C4 27.42(13)
C1 Ba C4 45.29(12)
C14 Ba C5 170.80(14)
C15 Ba C5 161.10(14)
C13 Ba C5 147.16(14)
C12 Ba C5 135.15(14)
C2 Ba C5 45.51(14)
C11 Ba C5 140.73(13)
C3 Ba C5 45.16(13)
C1 Ba C5 27.59(13)
C4 Ba C5 27.48(12)
C14 Ba Ga2 86.62(10)
C15 Ba Ga2 91.01(10)
C13 Ba Ga2 109.88(11)
C12 Ba Ga2 131.56(10)
C2 Ba Ga2 126.04(9)
C11 Ba Ga2 117.73(10)
C3 Ba Ga2 100.30(10)
C1 Ba Ga2 120.71(10)
C4 Ba Ga2 81.45(9)
C5 Ba Ga2 93.16(10)
C14 Ba Ga1 107.55(11)
C15 Ba Ga1 80.48(10)
C13 Ba Ga1 122.48(9)
C12 Ba Ga1 103.08(10)
C2 Ba Ga1 113.62(10)
C11 Ba Ga1 78.20(9)
C3 Ba Ga1 126.51(9)
C1 Ba Ga1 86.47(10)
C4 Ba Ga1 105.05(9)
C5 Ba Ga1 81.57(9)
Ga2 Ba Ga1 84.530(16)

loop_
_geom_bond_atom_site_label_1
_geom_bond_atom_site_label_2
_geom_bond_distance
C1 C2 1.413(7)
C1 C5 1.413(7)
C1 C6 1.510(7)
C1 Ba 2.950(4)
C2 C3 1.403(7)
C2 C7 1.495(8)
C2 Ba 2.947(4)
C3 C4 1.404(7)
C3 C8 1.511(7)
C3 Ba 2.949(4)
C4 C5 1.412(6)
C4 C9 1.506(7)
C4 Ba 2.972(4)
C5 C10 1.498(7)
C5 Ba 2.975(4)
C11 C12 1.397(7)
C11 C15 1.399(7)
C11 C16 1.501(7)
C11 Ba 2.948(4)
C12 C13 1.400(7)
C12 C17 1.520(8)
C12 Ba 2.946(4)
C13 C14 1.389(7)
C13 C18 1.520(7)
C13 Ba 2.942(4)
C14 C15 1.421(7)
C14 C19 1.513(7)
C14 Ba 2.937(4)
C15 C20 1.504(7)
C15 Ba 2.938(4)
C21A C22A 1.421(15)
C21A C25A 1.432(15)
C21A C26A 1.48(2)
C21A Ga1 2.347(11)
C22A C23A 1.403(16)
C22A C27A 1.475(18)
C22A Ga1 2.346(10)
C23A C24A 1.432(13)
C23A C28A 1.540(15)
C23A Ga1 2.296(9)
C24A C25A 1.423(13)
C24A C29A 1.478(16)
C24A Ga1 2.333(9)
C25A C30A 1.506(14)
C25A Ga1 2.348(8)
C21B C22B 1.395(13)
C21B C25B 1.439(15)
C21B C30B 1.482(13)
C21B Ga1 2.351(8)
C22B C23B 1.407(14)
C22B C26B 1.516(17)
C22B Ga1 2.334(9)
C23B C24B 1.414(16)
C23B C27B 1.542(15)
C23B Ga1 2.327(9)
C24B C25B 1.438(15)
C24B C28B 1.492(18)
C24B Ga1 2.370(11)
C25B C29B 1.532(16)
C25B Ga1 2.331(10)
C31A C32A 1.384(13)
C31A C35A 1.406(12)
C31A C36A 1.528(17)
C31A Ga2 2.331(8)
C32A C33A 1.413(15)
C32A C37A 1.515(13)
C32A Ga2 2.334(9)
C33A C34A 1.486(17)
C33A C38A 1.490(16)
C33A Ga2 2.350(12)
C34A C35A 1.465(17)
C34A C39A 1.492(19)
C34A Ga2 2.266(11)
C35A C40A 1.456(18)
C35A Ga2 2.313(10)
C31B C32B 1.34(2)
C31B C35B 1.41(2)
C31B C37B 1.47(3)
C31B Ga2 2.272(14)
C32B C33B 1.373(16)
C32B C38B 1.52(3)
C32B Ga2 2.271(14)
C33B C34B 1.404(14)
C33B C39B 1.520(19)
C33B Ga2 2.360(10)
C34B C35B 1.404(15)
C34B C40B 1.536(17)
C34B Ga2 2.378(8)
C35B C36B 1.46(3)
C35B Ga2 2.336(12)
Ga1 Ba 3.6024(6)
Ga2 Ba 3.5798(7)

loop_
_geom_torsion_atom_site_label_1
_geom_torsion_atom_site_label_2
_geom_torsion_atom_site_label_3
_geom_torsion_atom_site_label_4
_geom_torsion
C5 C1 C2 C3 -0.5(5)
C6 C1 C2 C3 -177.9(4)
Ba C1 C2 C3 70.7(3)
C5 C1 C2 C7 172.9(4)
C6 C1 C2 C7 -4.5(7)
Ba C1 C2 C7 -116.0(5)
C5 C1 C2 Ba -71.1(3)
C6 C1 C2 Ba 111.5(5)
C1 C2 C3 C4 0.3(5)
C7 C2 C3 C4 -172.9(4)
Ba C2 C3 C4 71.0(3)
C1 C2 C3 C8 178.5(4)
C7 C2 C3 C8 5.2(7)
Ba C2 C3 C8 -110.8(4)
C1 C2 C3 Ba -70.6(3)
C7 C2 C3 Ba 116.1(5)
C2 C3 C4 C5 -0.1(4)
C8 C3 C4 C5 -178.3(4)
Ba C3 C4 C5 70.2(3)
C2 C3 C4 C9 175.6(4)
C8 C3 C4 C9 -2.5(7)
Ba C3 C4 C9 -114.1(4)
C2 C3 C4 Ba -70.3(3)
C8 C3 C4 Ba 111.6(4)
C3 C4 C5 C1 -0.2(4)
C9 C4 C5 C1 -175.9(4)
Ba C4 C5 C1 69.3(3)
C3 C4 C5 C10 177.1(4)
C9 C4 C5 C10 1.4(7)
Ba C4 C5 C10 -113.4(4)
C3 C4 C5 Ba -69.5(3)
C9 C4 C5 Ba 114.9(4)
C2 C1 C5 C4 0.4(4)
C6 C1 C5 C4 177.8(4)
Ba C1 C5 C4 -69.9(3)
C2 C1 C5 C10 -176.9(4)
C6 C1 C5 C10 0.5(7)
Ba C1 C5 C10 112.8(4)
C2 C1 C5 Ba 70.3(3)
C6 C1 C5 Ba -112.3(5)
C15 C11 C12 C13 -0.4(5)
C16 C11 C12 C13 175.8(4)
Ba C11 C12 C13 -70.1(3)
C15 C11 C12 C17 -177.2(4)
C16 C11 C12 C17 -1.1(7)
Ba C11 C12 C17 113.0(4)
C15 C11 C12 Ba 69.8(3)
C16 C11 C12 Ba -114.1(4)
C11 C12 C13 C14 0.2(5)
C17 C12 C13 C14 177.0(4)
Ba C12 C13 C14 -70.2(3)
C11 C12 C13 C18 -177.9(4)
C17 C12 C13 C18 -1.1(7)
Ba C12 C13 C18 111.8(4)
C11 C12 C13 Ba 70.3(3)
C17 C12 C13 Ba -112.9(4)
C12 C13 C14 C15 0.1(5)
C18 C13 C14 C15 178.1(4)
Ba C13 C14 C15 -70.3(3)
C12 C13 C14 C19 -177.0(4)
C18 C13 C14 C19 1.0(7)
Ba C13 C14 C19 112.7(4)
C12 C13 C14 Ba 70.3(3)
C18 C13 C14 Ba -111.6(4)
C12 C11 C15 C14 0.4(4)
C16 C11 C15 C14 -175.6(4)
Ba C11 C15 C14 70.4(3)
C12 C11 C15 C20 -178.4(4)
C16 C11 C15 C20 5.6(7)
Ba C11 C15 C20 -108.5(4)
C12 C11 C15 Ba -70.0(3)
C16 C11 C15 Ba 114.0(5)
C13 C14 C15 C11 -0.3(4)
C19 C14 C15 C11 176.8(4)
Ba C14 C15 C11 -70.9(3)
C13 C14 C15 C20 178.6(4)
C19 C14 C15 C20 -4.4(7)
Ba C14 C15 C20 108.0(4)
C13 C14 C15 Ba 70.6(3)
C19 C14 C15 Ba -112.4(4)
C25A C21A C22A C23A -1.5(11)
C26A C21A C22A C23A -175.1(14)
Ga1 C21A C22A C23A 62.5(7)
C25A C21A C22A C27A 177.3(13)
C26A C21A C22A C27A 4(2)
Ga1 C21A C22A C27A -118.7(14)
C25A C21A C22A Ga1 -64.0(7)
C26A C21A C22A Ga1 122.4(15)
C21A C22A C23A C24A 1.0(11)
C27A C22A C23A C24A -177.9(11)
Ga1 C22A C23A C24A 64.8(7)
C21A C22A C23A C28A 178.2(11)
C27A C22A C23A C28A -0.7(18)
Ga1 C22A C23A C28A -118.0(11)
C21A C22A C23A Ga1 -63.8(7)
C27A C22A C23A Ga1 117.3(12)
C22A C23A C24A C25A -0.1(11)
C28A C23A C24A C25A -177.6(9)
Ga1 C23A C24A C25A 65.3(6)
C22A C23A C24A C29A 173.1(12)
C28A C23A C24A C29A -4.5(17)
Ga1 C23A C24A C29A -121.5(12)
C22A C23A C24A Ga1 -65.4(7)
C28A C23A C24A Ga1 117.1(9)
C23A C24A C25A C21A -0.8(10)
C29A C24A C25A C21A -175.0(10)
Ga1 C24A C25A C21A 62.9(7)
C23A C24A C25A C30A 176.1(9)
C29A C24A C25A C30A 2.0(15)
Ga1 C24A C25A C30A -120.2(9)
C23A C24A C25A Ga1 -63.7(6)
C29A C24A C25A Ga1 122.1(10)
C22A C21A C25A C24A 1.5(11)
C26A C21A C25A C24A 174.8(15)
Ga1 C21A C25A C24A -62.6(6)
C22A C21A C25A C30A -175.5(10)
C26A C21A C25A C30A -2(2)
Ga1 C21A C25A C30A 120.4(9)
C22A C21A C25A Ga1 64.0(7)
C26A C21A C25A Ga1 -122.7(15)
C25B C21B C22B C23B 0.5(10)
C30B C21B C22B C23B -175.5(11)
Ga1 C21B C22B C23B 64.0(6)
C25B C21B C22B C26B 177.0(10)
C30B C21B C22B C26B 0.9(17)
Ga1 C21B C22B C26B -119.5(10)
C25B C21B C22B Ga1 -63.5(6)
C30B C21B C22B Ga1 120.4(12)
C21B C22B C23B C24B -0.1(11)
C26B C22B C23B C24B -175.8(12)
Ga1 C22B C23B C24B 64.7(7)
C21B C22B C23B C27B 173.4(9)
C26B C22B C23B C27B -2.3(17)
Ga1 C22B C23B C27B -121.8(9)
C21B C22B C23B Ga1 -64.8(6)
C26B C22B C23B Ga1 119.5(13)
C22B C23B C24B C25B -0.4(11)
C27B C23B C24B C25B -173.0(11)
Ga1 C23B C24B C25B 63.5(7)
C22B C23B C24B C28B 176.3(11)
C27B C23B C24B C28B 3.7(18)
Ga1 C23B C24B C28B -119.8(12)
C22B C23B C24B Ga1 -63.9(7)
C27B C23B C24B Ga1 123.5(11)
C23B C24B C25B C21B 0.7(11)
C28B C24B C25B C21B -175.3(14)
Ga1 C24B C25B C21B 64.2(7)
C23B C24B C25B C29B 179.7(10)
C28B C24B C25B C29B 4(2)
Ga1 C24B C25B C29B -116.7(10)
C23B C24B C25B Ga1 -63.5(7)
C28B C24B C25B Ga1 120.5(15)
C22B C21B C25B C24B -0.8(11)
C30B C21B C25B C24B 176.2(9)
Ga1 C21B C25B C24B -64.8(7)
C22B C21B C25B C29B -179.6(11)
C30B C21B C25B C29B -2.7(16)
Ga1 C21B C25B C29B 116.4(12)
C22B C21B C25B Ga1 64.0(6)
C30B C21B C25B Ga1 -119.0(8)
C35A C31A C32A C33A -1.0(11)
C36A C31A C32A C33A 179.8(11)
Ga2 C31A C32A C33A -62.9(7)
C35A C31A C32A C37A -177.6(8)
C36A C31A C32A C37A 3.2(15)
Ga2 C31A C32A C37A 120.5(8)
C35A C31A C32A Ga2 61.9(6)
C36A C31A C32A Ga2 -117.3(11)
C31A C32A C33A C34A 1.0(11)
C37A C32A C33A C34A 177.0(10)
Ga2 C32A C33A C34A -61.6(7)
C31A C32A C33A C38A -173.5(10)
C37A C32A C33A C38A 2.5(17)
Ga2 C32A C33A C38A 123.9(11)
C31A C32A C33A Ga2 62.6(7)
C37A C32A C33A Ga2 -121.4(11)
C32A C33A C34A C35A -0.7(12)
C38A C33A C34A C35A 172.4(13)
Ga2 C33A C34A C35A -64.9(8)
C32A C33A C34A C39A -176.4(12)
C38A C33A C34A C39A -3(2)
Ga2 C33A C34A C39A 119.4(13)
C32A C33A C34A Ga2 64.2(7)
C38A C33A C34A Ga2 -122.7(15)
C32A C31A C35A C40A -179.8(13)
C36A C31A C35A C40A -0.6(18)
Ga2 C31A C35A C40A -117.2(14)
C32A C31A C35A C34A 0.5(10)
C36A C31A C35A C34A 179.7(10)
Ga2 C31A C35A C34A 63.1(7)
C32A C31A C35A Ga2 -62.6(6)
C36A C31A C35A Ga2 116.7(10)
C33A C34A C35A C31A 0.2(12)
C39A C34A C35A C31A 175.4(13)
Ga2 C34A C35A C31A -65.5(6)
C33A C34A C35A C40A -179.5(12)
C39A C34A C35A C40A -4(2)
Ga2 C34A C35A C40A 114.7(12)
C33A C34A C35A Ga2 65.7(8)
C39A C34A C35A Ga2 -119.0(14)
C35B C31B C32B C33B 1.9(16)
C37B C31B C32B C33B 176.4(19)
Ga2 C31B C32B C33B -66.1(10)
C35B C31B C32B C38B -173.4(16)
C37B C31B C32B C38B 1(3)
Ga2 C31B C32B C38B 118.6(17)
C35B C31B C32B Ga2 68.0(9)
C37B C31B C32B Ga2 -118(2)
C31B C32B C33B C34B -1.6(15)
C38B C32B C33B C34B 173.4(17)
Ga2 C32B C33B C34B -65.6(7)
C31B C32B C33B C39B -177.8(15)
C38B C32B C33B C39B -3(3)
Ga2 C32B C33B C39B 118.2(15)
C31B C32B C33B Ga2 64.1(11)
C38B C32B C33B Ga2 -120.9(18)
C32B C33B C34B C35B 0.6(12)
C39B C33B C34B C35B 177.4(11)
Ga2 C33B C34B C35B -62.1(7)
C32B C33B C34B C40B -176.1(12)
C39B C33B C34B C40B 0.7(17)
Ga2 C33B C34B C40B 121.2(11)
C32B C33B C34B Ga2 62.7(8)
C39B C33B C34B Ga2 -120.4(11)
C33B C34B C35B C31B 0.5(12)
C40B C34B C35B C31B 177.2(12)
Ga2 C34B C35B C31B -62.3(9)
C33B C34B C35B C36B -178.4(19)
C40B C34B C35B C36B -2(2)
Ga2 C34B C35B C36B 119(2)
C33B C34B C35B Ga2 62.8(7)
C40B C34B C35B Ga2 -120.5(11)
C32B C31B C35B C34B -1.4(14)
C37B C31B C35B C34B -176.5(17)
Ga2 C31B C35B C34B 65.3(8)
C32B C31B C35B C36B 177.6(19)
C37B C31B C35B C36B 3(3)
Ga2 C31B C35B C36B -115.7(19)
C32B C31B C35B Ga2 -66.7(10)
C37B C31B C35B Ga2 118.3(18)
C22A C23A Ga1 C23B -15.8(8)
C24A C23A Ga1 C23B -134.1(11)
C28A C23A Ga1 C23B 112.1(15)
C22A C23A Ga1 C25B 103.3(7)
C24A C23A Ga1 C25B -15.0(6)
C28A C23A Ga1 C25B -128.8(14)
C22A C23A Ga1 C24A 118.3(8)
C28A C23A Ga1 C24A -113.8(14)
C22A C23A Ga1 C22B 21.3(5)
C24A C23A Ga1 C22B -96.9(7)
C28A C23A Ga1 C22B 149.2(13)
C24A C23A Ga1 C22A -118.3(8)
C28A C23A Ga1 C22A 127.9(14)
C22A C23A Ga1 C21A 37.7(6)
C24A C23A Ga1 C21A -80.6(7)
C28A C23A Ga1 C21A 165.6(13)
C22A C23A Ga1 C25A 79.6(6)
C24A C23A Ga1 C25A -38.6(6)
C28A C23A Ga1 C25A -152.5(12)
C22A C23A Ga1 C21B 62.2(6)
C24A C23A Ga1 C21B -56.1(6)
C28A C23A Ga1 C21B -169.9(13)
C22A C23A Ga1 C24B 147(2)
C24A C23A Ga1 C24B 29.0(17)
C28A C23A Ga1 C24B -85(2)
C22A C23A Ga1 Ba -102.3(8)
C24A C23A Ga1 Ba 139.5(7)
C28A C23A Ga1 Ba 25.6(17)
C22B C23B Ga1 C23A 125.0(10)
C24B C23B Ga1 C23A 6.3(9)
C27B C23B Ga1 C23A -121.4(16)
C22B C23B Ga1 C25B 79.4(6)
C24B C23B Ga1 C25B -39.3(6)
C27B C23B Ga1 C25B -167.0(14)
C22B C23B Ga1 C24A 93.6(6)
C24B C23B Ga1 C24A -25.1(6)
C27B C23B Ga1 C24A -152.8(14)
C24B C23B Ga1 C22B -118.7(8)
C27B C23B Ga1 C22B 113.7(15)
C22B C23B Ga1 C22A -15.7(14)
C24B C23B Ga1 C22A -134.4(18)
C27B C23B Ga1 C22A 98(2)
C22B C23B Ga1 C21A 14.0(6)
C24B C23B Ga1 C21A -104.7(7)
C27B C23B Ga1 C21A 127.7(15)
C22B C23B Ga1 C25A 53.2(6)
C24B C23B Ga1 C25A -65.5(6)
C27B C23B Ga1 C25A 166.8(13)
C22B C23B Ga1 C21B 36.8(5)
C24B C23B Ga1 C21B -81.9(6)
C27B C23B Ga1 C21B 150.5(14)
C22B C23B Ga1 C24B 118.7(8)
C27B C23B Ga1 C24B -127.6(15)
C22B C23B Ga1 Ba -99.8(6)
C24B C23B Ga1 Ba 141.5(5)
C27B C23B Ga1 Ba 13.9(16)
C24B C25B Ga1 C23A 14.9(6)
C21B C25B Ga1 C23A -102.9(7)
C29B C25B Ga1 C23A 128.2(13)
C24B C25B Ga1 C23B 38.7(6)
C21B C25B Ga1 C23B -79.1(6)
C29B C25B Ga1 C23B 152.0(12)
C24B C25B Ga1 C24A -31.0(17)
C21B C25B Ga1 C24A -149(2)
C29B C25B Ga1 C24A 82(2)
C24B C25B Ga1 C22B 80.4(7)
C21B C25B Ga1 C22B -37.3(5)
C29B C25B Ga1 C22B -166.2(12)
C24B C25B Ga1 C22A 55.2(7)
C21B C25B Ga1 C22A -62.6(6)
C29B C25B Ga1 C22A 168.5(12)
C24B C25B Ga1 C21A 97.0(8)
C21B C25B Ga1 C21A -20.8(5)
C29B C25B Ga1 C21A -149.7(13)
C24B C25B Ga1 C25A 135.5(12)
C21B C25B Ga1 C25A 17.7(7)
C29B C25B Ga1 C25A -111.2(14)
C24B C25B Ga1 C21B 117.8(9)
C29B C25B Ga1 C21B -128.9(13)
C21B C25B Ga1 C24B -117.8(9)
C29B C25B Ga1 C24B 113.3(13)
C24B C25B Ga1 Ba -142.4(6)
C21B C25B Ga1 Ba 99.9(7)
C29B C25B Ga1 Ba -29.0(15)
C25A C24A Ga1 C23A -113.4(8)
C29A C24A Ga1 C23A 129.8(14)
C25A C24A Ga1 C23B -93.1(6)
C23A C24A Ga1 C23B 20.2(5)
C29A C24A Ga1 C23B 150.0(13)
C25A C24A Ga1 C25B 9.3(17)
C23A C24A Ga1 C25B 123(2)
C29A C24A Ga1 C25B -108(2)
C25A C24A Ga1 C22B -53.1(5)
C23A C24A Ga1 C22B 60.3(6)
C29A C24A Ga1 C22B -170.0(12)
C25A C24A Ga1 C22A -77.5(6)
C23A C24A Ga1 C22A 35.9(6)
C29A C24A Ga1 C22A 165.7(13)
C25A C24A Ga1 C21A -36.4(5)
C23A C24A Ga1 C21A 76.9(7)
C29A C24A Ga1 C21A -153.3(12)
C23A C24A Ga1 C25A 113.4(8)
C29A C24A Ga1 C25A -116.9(13)
C25A C24A Ga1 C21B -15.4(4)
C23A C24A Ga1 C21B 97.9(7)
C29A C24A Ga1 C21B -132.3(13)
C25A C24A Ga1 C24B -127.2(10)
C23A C24A Ga1 C24B -13.9(9)
C29A C24A Ga1 C24B 115.9(15)
C25A C24A Ga1 Ba 105.2(7)
C23A C24A Ga1 Ba -141.5(5)
C29A C24A Ga1 Ba -11.7(16)
C21B C22B Ga1 C23A 92.2(7)
C23B C22B Ga1 C23A -24.2(5)
C26B C22B Ga1 C23A -155.3(13)
C21B C22B Ga1 C23B 116.4(8)
C26B C22B Ga1 C23B -131.1(14)
C21B C22B Ga1 C25B 38.6(6)
C23B C22B Ga1 C25B -77.8(6)
C26B C22B Ga1 C25B 151.2(12)
C21B C22B Ga1 C24A 51.4(6)
C23B C22B Ga1 C24A -65.0(6)
C26B C22B Ga1 C24A 163.9(12)
C21B C22B Ga1 C22A 126.8(12)
C23B C22B Ga1 C22A 10.4(10)
C26B C22B Ga1 C22A -120.7(16)
C21B C22B Ga1 C21A -20.7(14)
C23B C22B Ga1 C21A -137.1(18)
C26B C22B Ga1 C21A 92(2)
C21B C22B Ga1 C25A 12.4(5)
C23B C22B Ga1 C25A -104.0(7)
C26B C22B Ga1 C25A 124.9(13)
C23B C22B Ga1 C21B -116.4(8)
C26B C22B Ga1 C21B 112.5(14)
C21B C22B Ga1 C24B 80.5(6)
C23B C22B Ga1 C24B -35.9(5)
C26B C22B Ga1 C24B -166.9(12)
C21B C22B Ga1 Ba -115.9(5)
C23B C22B Ga1 Ba 127.7(5)
C26B C22B Ga1 Ba -3.4(13)
C21A C22A Ga1 C23A 115.6(9)
C27A C22A Ga1 C23A -116.6(16)
C23A C22A Ga1 C23B 25.5(14)
C21A C22A Ga1 C23B 141.1(19)
C27A C22A Ga1 C23B -91(2)
C23A C22A Ga1 C25B -50.9(6)
C21A C22A Ga1 C25B 64.7(7)
C27A C22A Ga1 C25B -167.5(15)
C23A C22A Ga1 C24A -36.8(6)
C21A C22A Ga1 C24A 78.9(7)
C27A C22A Ga1 C24A -153.4(15)
C23A C22A Ga1 C22B -129.6(12)
C21A C22A Ga1 C22B -14.0(9)
C27A C22A Ga1 C22B 113.8(18)
C23A C22A Ga1 C21A -115.6(9)
C27A C22A Ga1 C21A 127.8(17)
C23A C22A Ga1 C25A -78.1(6)
C21A C22A Ga1 C25A 37.5(6)
C27A C22A Ga1 C25A 165.3(15)
C23A C22A Ga1 C21B -93.4(7)
C21A C22A Ga1 C21B 22.3(6)
C27A C22A Ga1 C21B 150.0(15)
C23A C22A Ga1 C24B -9.3(6)
C21A C22A Ga1 C24B 106.3(8)
C27A C22A Ga1 C24B -125.9(15)
C23A C22A Ga1 Ba 141.5(5)
C21A C22A Ga1 Ba -102.9(6)
C27A C22A Ga1 Ba 24.9(16)
C22A C21A Ga1 C23A -37.6(6)
C25A C21A Ga1 C23A 78.6(6)
C26A C21A Ga1 C23A -157.2(17)
C22A C21A Ga1 C23B -12.2(6)
C25A C21A Ga1 C23B 103.9(7)
C26A C21A Ga1 C23B -131.8(18)
C22A C21A Ga1 C25B -91.0(7)
C25A C21A Ga1 C25B 25.1(5)
C26A C21A Ga1 C25B 149.4(17)
C22A C21A Ga1 C24A -79.8(7)
C25A C21A Ga1 C24A 36.3(5)
C26A C21A Ga1 C24A 160.6(17)
C22A C21A Ga1 C22B 20.1(13)
C25A C21A Ga1 C22B 136.2(18)
C26A C21A Ga1 C22B -100(2)
C25A C21A Ga1 C22A 116.1(9)
C26A C21A Ga1 C22A -119.6(18)
C22A C21A Ga1 C25A -116.1(9)
C26A C21A Ga1 C25A 124.2(18)
C22A C21A Ga1 C21B -126.1(13)
C25A C21A Ga1 C21B -10.0(8)
C26A C21A Ga1 C21B 114(2)
C22A C21A Ga1 C24B -50.7(7)
C25A C21A Ga1 C24B 65.5(6)
C26A C21A Ga1 C24B -170.3(17)
C22A C21A Ga1 Ba 121.4(6)
C25A C21A Ga1 Ba -122.5(5)
C26A C21A Ga1 Ba 1.8(18)
C24A C25A Ga1 C23A 39.4(5)
C21A C25A Ga1 C23A -78.7(6)
C30A C25A Ga1 C23A 160.4(12)
C24A C25A Ga1 C23B 65.2(6)
C21A C25A Ga1 C23B -52.9(6)
C30A C25A Ga1 C23B -173.8(12)
C24A C25A Ga1 C25B -4.9(9)
C21A C25A Ga1 C25B -123.0(10)
C30A C25A Ga1 C25B 116.1(15)
C21A C25A Ga1 C24A -118.1(7)
C30A C25A Ga1 C24A 121.0(13)
C24A C25A Ga1 C22B 103.9(6)
C21A C25A Ga1 C22B -14.1(6)
C30A C25A Ga1 C22B -135.1(13)
C24A C25A Ga1 C22A 80.8(6)
C21A C25A Ga1 C22A -37.3(6)
C30A C25A Ga1 C22A -158.2(12)
C24A C25A Ga1 C21A 118.1(7)
C30A C25A Ga1 C21A -120.9(13)
C24A C25A Ga1 C21B 131.9(14)
C21A C25A Ga1 C21B 13.9(11)
C30A C25A Ga1 C21B -107.1(17)
C24A C25A Ga1 C24B 25.2(5)
C21A C25A Ga1 C24B -92.9(7)
C30A C25A Ga1 C24B 146.2(12)
C24A C25A Ga1 Ba -139.4(4)
C21A C25A Ga1 Ba 102.5(6)
C30A C25A Ga1 Ba -18.4(13)
C22B C21B Ga1 C23A -64.1(6)
C25B C21B Ga1 C23A 50.9(6)
C30B C21B Ga1 C23A 161.1(13)
C22B C21B Ga1 C23B -37.4(5)
C25B C21B Ga1 C23B 77.6(6)
C30B C21B Ga1 C23B -172.2(13)
C22B C21B Ga1 C25B -114.9(8)
C30B C21B Ga1 C25B 110.3(14)
C22B C21B Ga1 C24A -106.2(7)
C25B C21B Ga1 C24A 8.7(6)
C30B C21B Ga1 C24A 119.0(13)
C25B C21B Ga1 C22B 114.9(8)
C30B C21B Ga1 C22B -134.8(14)
C22B C21B Ga1 C22A -22.6(5)
C25B C21B Ga1 C22A 92.3(7)
C30B C21B Ga1 C22A -157.4(13)
C22B C21B Ga1 C21A 14.7(9)
C25B C21B Ga1 C21A 129.7(12)
C30B C21B Ga1 C21A -120.1(17)
C22B C21B Ga1 C25A -142.6(14)
C25B C21B Ga1 C25A -27.6(11)
C30B C21B Ga1 C25A 82.7(16)
C22B C21B Ga1 C24B -78.4(6)
C25B C21B Ga1 C24B 36.5(6)
C30B C21B Ga1 C24B 146.8(12)
C22B C21B Ga1 Ba 106.6(5)
C25B C21B Ga1 Ba -138.4(5)
C30B C21B Ga1 Ba -28.2(13)
C23B C24B Ga1 C23A -11.4(17)
C25B C24B Ga1 C23A -124(2)
C28B C24B Ga1 C23A 103(2)
C25B C24B Ga1 C23B -113.1(9)
C28B C24B Ga1 C23B 114.7(15)
C23B C24B Ga1 C25B 113.1(9)
C28B C24B Ga1 C25B -132.2(16)
C23B C24B Ga1 C24A 127.6(11)
C25B C24B Ga1 C24A 14.5(8)
C28B C24B Ga1 C24A -117.7(17)
C23B C24B Ga1 C22B 36.0(5)
C25B C24B Ga1 C22B -77.1(7)
C28B C24B Ga1 C22B 150.7(14)
C23B C24B Ga1 C22A 14.2(5)
C25B C24B Ga1 C22A -98.9(8)
C28B C24B Ga1 C22A 128.9(15)
C23B C24B Ga1 C21A 52.6(6)
C25B C24B Ga1 C21A -60.5(7)
C28B C24B Ga1 C21A 167.3(14)
C23B C24B Ga1 C25A 93.1(7)
C25B C24B Ga1 C25A -20.0(6)
C28B C24B Ga1 C25A -152.2(14)
C23B C24B Ga1 C21B 76.3(6)
C25B C24B Ga1 C21B -36.7(6)
C28B C24B Ga1 C21B -168.9(14)
C23B C24B Ga1 Ba -112.4(8)
C25B C24B Ga1 Ba 134.5(7)
C28B C24B Ga1 Ba 2.3(19)
C35A C34A Ga2 C32B 102.4(9)
C33A C34A Ga2 C32B -14.8(8)
C39A C34A Ga2 C32B -132.2(18)
C35A C34A Ga2 C31B 62.1(8)
C33A C34A Ga2 C31B -55.1(8)
C39A C34A Ga2 C31B -172.5(17)
C33A C34A Ga2 C35A -117.2(9)
C39A C34A Ga2 C35A 125.4(17)
C35A C34A Ga2 C31A 38.4(5)
C33A C34A Ga2 C31A -78.8(7)
C39A C34A Ga2 C31A 163.8(16)
C35A C34A Ga2 C32A 78.8(7)
C33A C34A Ga2 C32A -38.3(6)
C39A C34A Ga2 C32A -155.8(16)
C35A C34A Ga2 C35B 19.0(5)
C33A C34A Ga2 C35B -98.2(8)
C39A C34A Ga2 C35B 144.4(17)
C35A C34A Ga2 C33A 117.2(9)
C39A C34A Ga2 C33A -117.4(17)
C35A C34A Ga2 C33B 150(2)
C33A C34A Ga2 C33B 33.2(17)
C39A C34A Ga2 C33B -84(2)
C35A C34A Ga2 C34B -21.7(8)
C33A C34A Ga2 C34B -138.9(13)
C39A C34A Ga2 C34B 103.7(18)
C35A C34A Ga2 Ba -72.2(8)
C33A C34A Ga2 Ba 170.6(5)
C39A C34A Ga2 Ba 53.2(18)
C31B C32B Ga2 C34A -102.9(11)
C33B C32B Ga2 C34A 17.5(7)
C38B C32B Ga2 C34A 141(2)
C33B C32B Ga2 C31B 120.4(12)
C38B C32B Ga2 C31B -116(2)
C31B C32B Ga2 C35A -59.7(9)
C33B C32B Ga2 C35A 60.8(8)
C38B C32B Ga2 C35A -175.4(19)
C31B C32B Ga2 C31A -17.8(8)
C33B C32B Ga2 C31A 102.6(9)
C38B C32B Ga2 C31A -133.5(19)
C31B C32B Ga2 C32A 21.8(9)
C33B C32B Ga2 C32A 142.2(15)
C38B C32B Ga2 C32A -94(2)
C31B C32B Ga2 C35B -39.9(8)
C33B C32B Ga2 C35B 80.5(8)
C38B C32B Ga2 C35B -155.6(19)
C31B C32B Ga2 C33A -161(4)
C33B C32B Ga2 C33A -41(3)
C38B C32B Ga2 C33A 83(3)
C31B C32B Ga2 C33B -120.4(12)
C38B C32B Ga2 C33B 124(2)
C31B C32B Ga2 C34B -81.7(9)
C33B C32B Ga2 C34B 38.7(7)
C38B C32B Ga2 C34B 162.6(19)
C31B C32B Ga2 Ba 62(2)
C33B C32B Ga2 Ba -177.2(15)
C38B C32B Ga2 Ba -53(3)
C32B C31B Ga2 C34A 50.4(9)
C35B C31B Ga2 C34A -62.0(8)
C37B C31B Ga2 C34A 179(2)
C35B C31B Ga2 C32B -112.4(12)
C37B C31B Ga2 C32B 128(2)
C32B C31B Ga2 C35A 95.9(10)
C35B C31B Ga2 C35A -16.5(6)
C37B C31B Ga2 C35A -136(2)
C32B C31B Ga2 C31A 136.7(16)
C35B C31B Ga2 C31A 24.3(10)
C37B C31B Ga2 C31A -95(2)
C32B C31B Ga2 C32A -38.7(16)
C35B C31B Ga2 C32A -151(2)
C37B C31B Ga2 C32A 90(3)
C32B C31B Ga2 C35B 112.4(12)
C37B C31B Ga2 C35B -119(2)
C32B C31B Ga2 C33A 4.8(9)
C35B C31B Ga2 C33A -107.6(10)
C37B C31B Ga2 C33A 133(2)
C32B C31B Ga2 C33B 34.8(8)
C35B C31B Ga2 C33B -77.6(8)
C37B C31B Ga2 C33B 163(2)
C32B C31B Ga2 C34B 75.5(9)
C35B C31B Ga2 C34B -36.9(7)
C37B C31B Ga2 C34B -156(2)
C32B C31B Ga2 Ba -164.8(6)
C35B C31B Ga2 Ba 82.8(9)
C37B C31B Ga2 Ba -36(2)
C31A C35A Ga2 C34A 112.7(8)
C40A C35A Ga2 C34A -116.6(15)
C31A C35A Ga2 C32B 63.5(6)
C40A C35A Ga2 C32B -165.9(14)
C34A C35A Ga2 C32B -49.3(7)
C31A C35A Ga2 C31B 23.0(6)
C40A C35A Ga2 C31B 153.7(15)
C34A C35A Ga2 C31B -89.7(8)
C40A C35A Ga2 C31A 130.6(15)
C34A C35A Ga2 C31A -112.7(8)
C31A C35A Ga2 C32A 34.8(5)
C40A C35A Ga2 C32A 165.5(13)
C34A C35A Ga2 C32A -77.9(7)
C31A C35A Ga2 C35B -11.1(13)
C40A C35A Ga2 C35B 120(2)
C34A C35A Ga2 C35B -123.8(16)
C31A C35A Ga2 C33A 75.1(6)
C40A C35A Ga2 C33A -154.3(13)
C34A C35A Ga2 C33A -37.7(6)
C31A C35A Ga2 C33B 104.1(6)
C40A C35A Ga2 C33B -125.2(14)
C34A C35A Ga2 C33B -8.6(6)
C31A C35A Ga2 C34B 137.1(13)
C40A C35A Ga2 C34B -92.3(17)
C34A C35A Ga2 C34B 24.3(9)
C31A C35A Ga2 Ba -105.0(5)
C40A C35A Ga2 Ba 25.7(13)
C34A C35A Ga2 Ba 142.3(5)
C32A C31A Ga2 C34A 79.2(6)
C35A C31A Ga2 C34A -40.7(6)
C36A C31A Ga2 C34A -155.9(12)
C32A C31A Ga2 C32B 28.0(5)
C35A C31A Ga2 C32B -91.9(7)
C36A C31A Ga2 C32B 152.9(12)
C32A C31A Ga2 C31B -2.0(12)
C35A C31A Ga2 C31B -121.9(13)
C36A C31A Ga2 C31B 122.9(16)
C32A C31A Ga2 C35A 119.9(7)
C36A C31A Ga2 C35A -115.2(12)
C35A C31A Ga2 C32A -119.9(7)
C36A C31A Ga2 C32A 124.9(12)
C32A C31A Ga2 C35B 130.0(13)
C35A C31A Ga2 C35B 10.1(12)
C36A C31A Ga2 C35B -105.1(17)
C32A C31A Ga2 C33A 35.2(5)
C35A C31A Ga2 C33A -84.6(6)
C36A C31A Ga2 C33A 160.1(11)
C32A C31A Ga2 C33B 65.6(5)
C35A C31A Ga2 C33B -54.3(6)
C36A C31A Ga2 C33B -169.5(11)
C32A C31A Ga2 C34B 103.2(6)
C35A C31A Ga2 C34B -16.7(5)
C36A C31A Ga2 C34B -131.9(11)
C32A C31A Ga2 Ba -138.4(4)
C35A C31A Ga2 Ba 101.8(5)
C36A C31A Ga2 Ba -13.5(11)
C31A C32A Ga2 C34A -79.3(6)
C33A C32A Ga2 C34A 41.0(7)
C37A C32A Ga2 C34A 169.2(12)
C31A C32A Ga2 C32B -119.4(11)
C33A C32A Ga2 C32B 1.0(12)
C37A C32A Ga2 C32B 129.1(16)
C31A C32A Ga2 C31B 2.8(17)
C33A C32A Ga2 C31B 123(2)
C37A C32A Ga2 C31B -109(2)
C31A C32A Ga2 C35A -35.6(5)
C33A C32A Ga2 C35A 84.8(7)
C37A C32A Ga2 C35A -147.1(11)
C33A C32A Ga2 C31A 120.4(8)
C37A C32A Ga2 C31A -111.5(11)
C31A C32A Ga2 C35B -19.2(5)
C33A C32A Ga2 C35B 101.2(8)
C37A C32A Ga2 C35B -130.7(12)
C31A C32A Ga2 C33A -120.4(8)
C37A C32A Ga2 C33A 128.1(12)
C31A C32A Ga2 C33B -94.6(6)
C33A C32A Ga2 C33B 25.8(6)
C37A C32A Ga2 C33B 153.9(11)
C31A C32A Ga2 C34B -56.1(5)
C33A C32A Ga2 C34B 64.2(6)
C37A C32A Ga2 C34B -167.6(11)
C31A C32A Ga2 Ba 73.6(6)
C33A C32A Ga2 Ba -166.0(5)
C37A C32A Ga2 Ba -37.9(12)
C34B C35B Ga2 C34A -24.6(5)
C31B C35B Ga2 C34A 91.4(9)
C36B C35B Ga2 C34A -150(2)
C34B C35B Ga2 C32B -77.4(7)
C31B C35B Ga2 C32B 38.6(8)
C36B C35B Ga2 C32B 157(2)
C34B C35B Ga2 C31B -116.0(10)
C36B C35B Ga2 C31B 118(2)
C34B C35B Ga2 C35A 17.6(12)
C31B C35B Ga2 C35A 133.5(18)
C36B C35B Ga2 C35A -108(2)
C34B C35B Ga2 C31A -142.2(15)
C31B C35B Ga2 C31A -26.3(10)
C36B C35B Ga2 C31A 92(2)
C34B C35B Ga2 C32A -106.8(7)
C31B C35B Ga2 C32A 9.2(8)
C36B C35B Ga2 C32A 127.3(19)
C34B C35B Ga2 C33A -67.3(6)
C31B C35B Ga2 C33A 48.6(8)
C36B C35B Ga2 C33A 166.8(19)
C34B C35B Ga2 C33B -36.3(5)
C31B C35B Ga2 C33B 79.7(8)
C36B C35B Ga2 C33B -162.2(19)
C31B C35B Ga2 C34B 116.0(10)
C36B C35B Ga2 C34B -126(2)
C34B C35B Ga2 Ba 115.9(6)
C31B C35B Ga2 Ba -128.2(7)
C36B C35B Ga2 Ba -10.0(19)
C32A C33A Ga2 C34A -112.5(10)
C38A C33A Ga2 C34A 132.9(15)
C32A C33A Ga2 C32B -2(3)
C34A C33A Ga2 C32B 110(3)
C38A C33A Ga2 C32B -117(4)
C32A C33A Ga2 C31B -17.2(7)
C34A C33A Ga2 C31B 95.2(9)
C38A C33A Ga2 C31B -131.9(14)
C32A C33A Ga2 C35A -75.0(7)
C34A C33A Ga2 C35A 37.5(7)
C38A C33A Ga2 C35A 170.3(13)
C32A C33A Ga2 C31A -34.6(5)
C34A C33A Ga2 C31A 77.8(7)
C38A C33A Ga2 C31A -149.3(12)
C34A C33A Ga2 C32A 112.5(10)
C38A C33A Ga2 C32A -114.7(13)
C32A C33A Ga2 C35B -55.7(7)
C34A C33A Ga2 C35B 56.7(7)
C38A C33A Ga2 C35B -170.4(13)
C32A C33A Ga2 C33B -128.4(11)
C34A C33A Ga2 C33B -15.9(8)
C38A C33A Ga2 C33B 116.9(16)
C32A C33A Ga2 C34B -95.5(7)
C34A C33A Ga2 C34B 16.9(6)
C38A C33A Ga2 C34B 149.8(13)
C32A C33A Ga2 Ba 105(2)
C34A C33A Ga2 Ba -142.3(19)
C38A C33A Ga2 Ba -9(3)
C32B C33B Ga2 C34A -118(2)
C34B C33B Ga2 C34A -5.1(17)
C39B C33B Ga2 C34A 111(2)
C34B C33B Ga2 C32B 113.1(10)
C39B C33B Ga2 C32B -130.9(16)
C32B C33B Ga2 C31B -34.7(8)
C34B C33B Ga2 C31B 78.4(8)
C39B C33B Ga2 C31B -165.6(14)
C32B C33B Ga2 C35A -94.9(9)
C34B C33B Ga2 C35A 18.2(5)
C39B C33B Ga2 C35A 134.2(13)
C32B C33B Ga2 C31A -56.7(8)
C34B C33B Ga2 C31A 56.5(5)
C39B C33B Ga2 C31A 172.4(13)
C32B C33B Ga2 C32A -18.0(8)
C34B C33B Ga2 C32A 95.1(6)
C39B C33B Ga2 C32A -148.9(13)
C32B C33B Ga2 C35B -76.6(9)
C34B C33B Ga2 C35B 36.5(6)
C39B C33B Ga2 C35B 152.5(13)
C32B C33B Ga2 C33A 15.1(10)
C34B C33B Ga2 C33A 128.2(11)
C39B C33B Ga2 C33A -115.8(16)
C32B C33B Ga2 C34B -113.1(10)
C39B C33B Ga2 C34B 116.0(13)
C32B C33B Ga2 Ba 178.6(7)
C34B C33B Ga2 Ba -68.3(9)
C39B C33B Ga2 Ba 47.7(16)
C35B C34B Ga2 C34A 120.7(12)
C33B C34B Ga2 C34A 3.2(10)
C40B C34B Ga2 C34A -118.3(16)
C35B C34B Ga2 C32B 78.8(8)
C33B C34B Ga2 C32B -38.7(6)
C40B C34B Ga2 C32B -160.2(13)
C35B C34B Ga2 C31B 37.8(7)
C33B C34B Ga2 C31B -79.7(7)
C40B C34B Ga2 C31B 158.8(14)
C35B C34B Ga2 C35A -15.8(10)
C33B C34B Ga2 C35A -133.3(12)
C40B C34B Ga2 C35A 105.2(17)
C35B C34B Ga2 C31A 14.7(6)
C33B C34B Ga2 C31A -102.7(6)
C40B C34B Ga2 C31A 135.7(13)
C35B C34B Ga2 C32A 52.2(7)
C33B C34B Ga2 C32A -65.2(6)
C40B C34B Ga2 C32A 173.2(12)
C33B C34B Ga2 C35B -117.5(8)
C40B C34B Ga2 C35B 121.0(15)
C35B C34B Ga2 C33A 91.4(7)
C33B C34B Ga2 C33A -26.0(6)
C40B C34B Ga2 C33A -147.6(13)
C35B C34B Ga2 C33B 117.5(8)
C40B C34B Ga2 C33B -121.5(13)
C35B C34B Ga2 Ba -92.4(6)
C33B C34B Ga2 Ba 150.1(4)
C40B C34B Ga2 Ba 28.6(12)
C13 C14 Ba C15 -112.6(4)
C19 C14 Ba C15 123.8(6)
C15 C14 Ba C13 112.6(4)
C19 C14 Ba C13 -123.7(6)
C13 C14 Ba C12 -36.8(3)
C15 C14 Ba C12 75.8(3)
C19 C14 Ba C12 -160.4(6)
C13 C14 Ba C2 14.0(3)
C15 C14 Ba C2 126.6(3)
C19 C14 Ba C2 -109.7(5)
C13 C14 Ba C11 -75.7(3)
C15 C14 Ba C11 36.9(3)
C19 C14 Ba C11 160.6(6)
C13 C14 Ba C3 48.6(3)
C15 C14 Ba C3 161.2(3)
C19 C14 Ba C3 -75.1(5)
C13 C14 Ba C1 -12.2(5)
C15 C14 Ba C1 100.4(4)
C19 C14 Ba C1 -135.8(5)
C13 C14 Ba C4 78.4(3)
C15 C14 Ba C4 -169.0(3)
C19 C14 Ba C4 -45.3(6)
C13 C14 Ba C5 60.0(10)
C15 C14 Ba C5 172.6(8)
C19 C14 Ba C5 -63.7(11)
C13 C14 Ba Ga2 148.9(3)
C15 C14 Ba Ga2 -98.5(3)
C19 C14 Ba Ga2 25.2(5)
C13 C14 Ba Ga1 -127.9(3)
C15 C14 Ba Ga1 -15.4(3)
C19 C14 Ba Ga1 108.4(5)
C11 C15 Ba C14 112.1(4)
C20 C15 Ba C14 -123.1(6)
C11 C15 Ba C13 75.6(3)
C14 C15 Ba C13 -36.5(3)
C20 C15 Ba C13 -159.6(5)
C11 C15 Ba C12 36.6(3)
C14 C15 Ba C12 -75.6(3)
C20 C15 Ba C12 161.3(5)
C11 C15 Ba C2 33.0(4)
C14 C15 Ba C2 -79.2(4)
C20 C15 Ba C2 157.7(4)
C14 C15 Ba C11 -112.1(4)
C20 C15 Ba C11 124.7(6)
C11 C15 Ba C3 79.1(4)
C14 C15 Ba C3 -33.0(5)
C20 C15 Ba C3 -156.1(4)
C11 C15 Ba C1 -12.6(4)
C14 C15 Ba C1 -124.8(3)
C20 C15 Ba C1 112.1(4)
C11 C15 Ba C4 152.6(7)
C14 C15 Ba C4 40.5(9)
C20 C15 Ba C4 -82.6(9)
C11 C15 Ba C5 -64.2(5)
C14 C15 Ba C5 -176.3(4)
C20 C15 Ba C5 60.5(7)
C11 C15 Ba Ga2 -167.0(3)
C14 C15 Ba Ga2 80.9(3)
C20 C15 Ba Ga2 -42.3(4)
C11 C15 Ba Ga1 -82.7(3)
C14 C15 Ba Ga1 165.2(3)
C20 C15 Ba Ga1 42.0(4)
C12 C13 Ba C14 -113.1(4)
C18 C13 Ba C14 123.9(6)
C14 C13 Ba C15 37.5(3)
C12 C13 Ba C15 -75.7(3)
C18 C13 Ba C15 161.4(6)
C14 C13 Ba C12 113.1(4)
C18 C13 Ba C12 -123.0(6)
C14 C13 Ba C2 -168.8(3)
C12 C13 Ba C2 78.0(3)
C18 C13 Ba C2 -44.9(5)
C14 C13 Ba C11 76.5(3)
C12 C13 Ba C11 -36.6(3)
C18 C13 Ba C11 -159.6(6)
C14 C13 Ba C3 -140.8(3)
C12 C13 Ba C3 106.1(3)
C18 C13 Ba C3 -16.9(5)
C14 C13 Ba C1 172.9(3)
C12 C13 Ba C1 59.8(3)
C18 C13 Ba C1 -63.2(5)
C14 C13 Ba C4 -129.6(3)
C12 C13 Ba C4 117.3(3)
C18 C13 Ba C4 -5.6(6)
C14 C13 Ba C5 -165.2(3)
C12 C13 Ba C5 81.7(4)
C18 C13 Ba C5 -41.3(6)
C14 C13 Ba Ga2 -33.3(3)
C12 C13 Ba Ga2 -146.4(3)
C18 C13 Ba Ga2 90.6(5)
C14 C13 Ba Ga1 63.0(3)
C12 C13 Ba Ga1 -50.1(3)
C18 C13 Ba Ga1 -173.0(4)
C11 C12 Ba C14 -76.5(3)
C13 C12 Ba C14 36.5(3)
C17 C12 Ba C14 161.2(5)
C11 C12 Ba C15 -36.7(3)
C13 C12 Ba C15 76.4(3)
C17 C12 Ba C15 -158.9(5)
C11 C12 Ba C13 -113.0(4)
C17 C12 Ba C13 124.7(6)
C11 C12 Ba C2 141.0(3)
C13 C12 Ba C2 -106.0(3)
C17 C12 Ba C2 18.7(4)
C13 C12 Ba C11 113.0(4)
C17 C12 Ba C11 -122.3(6)
C11 C12 Ba C3 163.7(3)
C13 C12 Ba C3 -83.2(3)
C17 C12 Ba C3 41.5(5)
C11 C12 Ba C1 115.8(3)
C13 C12 Ba C1 -131.2(3)
C17 C12 Ba C1 -6.5(5)
C11 C12 Ba C4 156.8(3)
C13 C12 Ba C4 -90.2(3)
C17 C12 Ba C4 34.5(5)
C11 C12 Ba C5 116.5(3)
C13 C12 Ba C5 -130.5(3)
C17 C12 Ba C5 -5.8(5)
C11 C12 Ba Ga2 -69.0(3)
C13 C12 Ba Ga2 44.1(3)
C17 C12 Ba Ga2 168.8(4)
C11 C12 Ba Ga1 25.3(3)
C13 C12 Ba Ga1 138.4(3)
C17 C12 Ba Ga1 -96.9(4)
C3 C2 Ba C14 95.4(3)
C1 C2 Ba C14 -152.6(3)
C7 C2 Ba C14 -28.8(5)
C3 C2 Ba C15 131.5(3)
C1 C2 Ba C15 -116.5(3)
C7 C2 Ba C15 7.3(6)
C3 C2 Ba C13 102.0(3)
C1 C2 Ba C13 -146.0(3)
C7 C2 Ba C13 -22.3(5)
C3 C2 Ba C12 128.9(3)
C1 C2 Ba C12 -119.1(3)
C7 C2 Ba C12 4.7(5)
C3 C2 Ba C11 147.7(3)
C1 C2 Ba C11 -100.3(3)
C7 C2 Ba C11 23.5(5)
C1 C2 Ba C3 112.0(4)
C7 C2 Ba C3 -124.2(6)
C3 C2 Ba C1 -112.0(4)
C7 C2 Ba C1 123.8(6)
C3 C2 Ba C4 -36.4(3)
C1 C2 Ba C4 75.7(3)
C7 C2 Ba C4 -160.6(5)
C3 C2 Ba C5 -75.3(3)
C1 C2 Ba C5 36.7(3)
C7 C2 Ba C5 160.5(5)
C3 C2 Ba Ga2 -23.5(3)
C1 C2 Ba Ga2 88.5(3)
C7 C2 Ba Ga2 -147.8(4)
C3 C2 Ba Ga1 -124.5(3)
C1 C2 Ba Ga1 -12.5(3)
C7 C2 Ba Ga1 111.3(4)
C12 C11 Ba C14 75.6(3)
C15 C11 Ba C14 -37.6(3)
C16 C11 Ba C14 -162.4(5)
C12 C11 Ba C15 113.2(4)
C16 C11 Ba C15 -124.8(6)
C12 C11 Ba C13 36.8(3)
C15 C11 Ba C13 -76.4(3)
C16 C11 Ba C13 158.8(5)
C15 C11 Ba C12 -113.2(4)
C16 C11 Ba C12 122.0(6)
C12 C11 Ba C2 -44.1(3)
C15 C11 Ba C2 -157.3(3)
C16 C11 Ba C2 77.9(5)
C12 C11 Ba C3 -22.7(4)
C15 C11 Ba C3 -135.8(3)
C16 C11 Ba C3 99.3(5)
C12 C11 Ba C1 -75.1(3)
C15 C11 Ba C1 171.7(3)
C16 C11 Ba C1 46.9(5)
C12 C11 Ba C4 -52.9(5)
C15 C11 Ba C4 -166.0(4)
C16 C11 Ba C4 69.1(6)
C12 C11 Ba C5 -94.3(3)
C15 C11 Ba C5 152.6(3)
C16 C11 Ba C5 27.7(5)
C12 C11 Ba Ga2 127.9(3)
C15 C11 Ba Ga2 14.7(3)
C16 C11 Ba Ga2 -110.1(4)
C12 C11 Ba Ga1 -154.8(3)
C15 C11 Ba Ga1 92.0(3)
C16 C11 Ba Ga1 -32.8(4)
C2 C3 Ba C14 -105.9(3)
C4 C3 Ba C14 140.6(3)
C8 C3 Ba C14 16.9(4)
C2 C3 Ba C15 -87.5(4)
C4 C3 Ba C15 159.0(3)
C8 C3 Ba C15 35.3(5)
C2 C3 Ba C13 -84.9(3)
C4 C3 Ba C13 161.6(3)
C8 C3 Ba C13 37.9(4)
C2 C3 Ba C12 -56.4(3)
C4 C3 Ba C12 -169.9(3)
C8 C3 Ba C12 66.4(4)
C4 C3 Ba C2 -113.6(4)
C8 C3 Ba C2 122.7(5)
C2 C3 Ba C11 -45.4(4)
C4 C3 Ba C11 -159.0(3)
C8 C3 Ba C11 77.3(4)
C2 C3 Ba C1 37.4(3)
C4 C3 Ba C1 -76.1(3)
C8 C3 Ba C1 160.2(5)
C2 C3 Ba C4 113.6(4)
C8 C3 Ba C4 -123.7(5)
C2 C3 Ba C5 76.7(3)
C4 C3 Ba C5 -36.9(3)
C8 C3 Ba C5 -160.6(5)
C2 C3 Ba Ga2 160.8(3)
C4 C3 Ba Ga2 47.3(3)
C8 C3 Ba Ga2 -76.4(4)
C2 C3 Ba Ga1 70.0(3)
C4 C3 Ba Ga1 -43.5(3)
C8 C3 Ba Ga1 -167.2(3)
C2 C1 Ba C14 47.9(4)
C5 C1 Ba C14 160.8(3)
C6 C1 Ba C14 -75.8(5)
C2 C1 Ba C15 100.3(3)
C5 C1 Ba C15 -146.8(3)
C6 C1 Ba C15 -23.4(6)
C2 C1 Ba C13 41.2(3)
C5 C1 Ba C13 154.1(3)
C6 C1 Ba C13 -82.5(5)
C2 C1 Ba C12 66.0(3)
C5 C1 Ba C12 178.9(3)
C6 C1 Ba C12 -57.7(5)
C5 C1 Ba C2 112.9(4)
C6 C1 Ba C2 -123.7(6)
C2 C1 Ba C11 93.8(3)
C5 C1 Ba C11 -153.3(3)
C6 C1 Ba C11 -29.9(5)
C2 C1 Ba C3 -37.1(3)
C5 C1 Ba C3 75.7(3)
C6 C1 Ba C3 -160.9(5)
C2 C1 Ba C4 -76.1(3)
C5 C1 Ba C4 36.8(3)
C6 C1 Ba C4 160.2(5)
C2 C1 Ba C5 -112.9(4)
C6 C1 Ba C5 123.4(6)
C2 C1 Ba Ga2 -109.9(3)
C5 C1 Ba Ga2 3.0(3)
C6 C1 Ba Ga2 126.4(4)
C2 C1 Ba Ga1 168.6(3)
C5 C1 Ba Ga1 -78.5(3)
C6 C1 Ba Ga1 44.9(4)
C3 C4 Ba C14 -60.9(4)
C5 C4 Ba C14 -173.7(3)
C9 C4 Ba C14 61.9(5)
C3 C4 Ba C15 -92.1(8)
C5 C4 Ba C15 155.1(7)
C9 C4 Ba C15 30.8(10)
C3 C4 Ba C13 -24.0(3)
C5 C4 Ba C13 -136.8(3)
C9 C4 Ba C13 98.9(4)
C3 C4 Ba C12 14.1(4)
C5 C4 Ba C12 -98.7(3)
C9 C4 Ba C12 137.0(4)
C3 C4 Ba C2 36.5(3)
C5 C4 Ba C2 -76.3(3)
C9 C4 Ba C2 159.4(5)
C3 C4 Ba C11 47.7(5)
C5 C4 Ba C11 -65.1(5)
C9 C4 Ba C11 170.5(4)
C5 C4 Ba C3 -112.8(4)
C9 C4 Ba C3 122.9(5)
C3 C4 Ba C1 75.9(3)
C5 C4 Ba C1 -36.9(3)
C9 C4 Ba C1 -161.3(5)
C3 C4 Ba C5 112.8(4)
C9 C4 Ba C5 -124.3(6)
C3 C4 Ba Ga2 -133.0(3)
C5 C4 Ba Ga2 114.2(3)
C9 C4 Ba Ga2 -10.2(4)
C3 C4 Ba Ga1 145.0(3)
C5 C4 Ba Ga1 32.2(3)
C9 C4 Ba Ga1 -92.1(4)
C4 C5 Ba C14 23.7(10)
C1 C5 Ba C14 -89.1(9)
C10 C5 Ba C14 148.5(8)
C4 C5 Ba C15 -167.1(4)
C1 C5 Ba C15 80.1(5)
C10 C5 Ba C15 -42.3(7)
C4 C5 Ba C13 70.9(4)
C1 C5 Ba C13 -41.9(4)
C10 C5 Ba C13 -164.4(4)
C4 C5 Ba C12 111.3(3)
C1 C5 Ba C12 -1.5(4)
C10 C5 Ba C12 -124.0(4)
C4 C5 Ba C2 75.9(3)
C1 C5 Ba C2 -36.9(3)
C10 C5 Ba C2 -159.4(5)
C4 C5 Ba C11 151.9(3)
C1 C5 Ba C11 39.1(4)
C10 C5 Ba C11 -83.4(5)
C4 C5 Ba C3 36.8(3)
C1 C5 Ba C3 -76.0(3)
C10 C5 Ba C3 161.5(5)
C4 C5 Ba C1 112.8(4)
C10 C5 Ba C1 -122.5(5)
C1 C5 Ba C4 -112.8(4)
C10 C5 Ba C4 124.7(6)
C4 C5 Ba Ga2 -64.6(3)
C1 C5 Ba Ga2 -177.4(3)
C10 C5 Ba Ga2 60.1(4)
C4 C5 Ba Ga1 -148.6(3)
C1 C5 Ba Ga1 98.6(3)
C10 C5 Ba Ga1 -23.9(4)
C34A Ga2 Ba C14 178.2(7)
C32B Ga2 Ba C14 17(2)
C31B Ga2 Ba C14 67.5(7)
C35A Ga2 Ba C14 133.1(4)
C31A Ga2 Ba C14 89.1(3)
C32A Ga2 Ba C14 46.5(5)
C35B Ga2 Ba C14 112.1(5)
C33A Ga2 Ba C14 -47(2)
C33B Ga2 Ba C14 -158.7(7)
C34B Ga2 Ba C14 155.9(4)
C34A Ga2 Ba C15 150.6(7)
C32B Ga2 Ba C15 -10(2)
C31B Ga2 Ba C15 39.9(7)
C35A Ga2 Ba C15 105.4(4)
C31A Ga2 Ba C15 61.4(3)
C32A Ga2 Ba C15 18.8(5)
C35B Ga2 Ba C15 84.5(5)
C33A Ga2 Ba C15 -75(2)
C33B Ga2 Ba C15 173.7(7)
C34B Ga2 Ba C15 128.3(4)
C34A Ga2 Ba C13 -167.1(7)
C32B Ga2 Ba C13 32(2)
C31B Ga2 Ba C13 82.2(7)
C35A Ga2 Ba C13 147.7(4)
C31A Ga2 Ba C13 103.7(3)
C32A Ga2 Ba C13 61.1(5)
C35B Ga2 Ba C13 126.7(5)
C33A Ga2 Ba C13 -33(2)
C33B Ga2 Ba C13 -144.1(7)
C34B Ga2 Ba C13 170.6(4)
C34A Ga2 Ba C12 172.9(7)
C32B Ga2 Ba C12 12(2)
C31B Ga2 Ba C12 62.2(7)
C35A Ga2 Ba C12 127.7(4)
C31A Ga2 Ba C12 83.7(3)
C32A Ga2 Ba C12 41.1(5)
C35B Ga2 Ba C12 106.8(5)
C33A Ga2 Ba C12 -53(2)
C33B Ga2 Ba C12 -164.0(7)
C34B Ga2 Ba C12 150.6(4)
C34A Ga2 Ba C2 -45.1(7)
C32B Ga2 Ba C2 154(2)
C31B Ga2 Ba C2 -155.8(7)
C35A Ga2 Ba C2 -90.3(4)
C31A Ga2 Ba C2 -134.3(3)
C32A Ga2 Ba C2 -176.9(5)
C35B Ga2 Ba C2 -111.2(5)
C33A Ga2 Ba C2 89(2)
C33B Ga2 Ba C2 -22.0(7)
C34B Ga2 Ba C2 -67.4(4)
C34A Ga2 Ba C11 143.8(7)
C32B Ga2 Ba C11 -17(2)
C31B Ga2 Ba C11 33.1(7)
C35A Ga2 Ba C11 98.6(4)
C31A Ga2 Ba C11 54.7(3)
C32A Ga2 Ba C11 12.1(5)
C35B Ga2 Ba C11 77.7(5)
C33A Ga2 Ba C11 -82(2)
C33B Ga2 Ba C11 166.9(7)
C34B Ga2 Ba C11 121.5(4)
C34A Ga2 Ba C3 -55.9(7)
C32B Ga2 Ba C3 143(2)
C31B Ga2 Ba C3 -166.6(7)
C35A Ga2 Ba C3 -101.1(4)
C31A Ga2 Ba C3 -145.1(3)
C32A Ga2 Ba C3 172.3(5)
C35B Ga2 Ba C3 -122.0(5)
C33A Ga2 Ba C3 79(2)
C33B Ga2 Ba C3 -32.8(7)
C34B Ga2 Ba C3 -78.2(4)
C34A Ga2 Ba C1 -12.4(7)
C32B Ga2 Ba C1 -173(2)
C31B Ga2 Ba C1 -123.1(7)
C35A Ga2 Ba C1 -57.5(4)
C31A Ga2 Ba C1 -101.5(3)
C32A Ga2 Ba C1 -144.1(5)
C35B Ga2 Ba C1 -78.5(5)
C33A Ga2 Ba C1 122(2)
C33B Ga2 Ba C1 10.7(7)
C34B Ga2 Ba C1 -34.6(4)
C34A Ga2 Ba C4 -35.9(7)
C32B Ga2 Ba C4 163(2)
C31B Ga2 Ba C4 -146.6(7)
C35A Ga2 Ba C4 -81.1(4)
C31A Ga2 Ba C4 -125.1(3)
C32A Ga2 Ba C4 -167.7(5)
C35B Ga2 Ba C4 -102.0(5)
C33A Ga2 Ba C4 99(2)
C33B Ga2 Ba C4 -12.8(7)
C34B Ga2 Ba C4 -58.2(4)
C34A Ga2 Ba C5 -11.0(7)
C32B Ga2 Ba C5 -172(2)
C31B Ga2 Ba C5 -121.7(7)
C35A Ga2 Ba C5 -56.2(4)
C31A Ga2 Ba C5 -100.1(3)
C32A Ga2 Ba C5 -142.7(5)
C35B Ga2 Ba C5 -77.1(5)
C33A Ga2 Ba C5 124(2)
C33B Ga2 Ba C5 12.1(7)
C34B Ga2 Ba C5 -33.3(4)
C34A Ga2 Ba Ga1 70.2(7)
C32B Ga2 Ba Ga1 -91(2)
C31B Ga2 Ba Ga1 -40.5(7)
C35A Ga2 Ba Ga1 25.1(4)
C31A Ga2 Ba Ga1 -18.9(3)
C32A Ga2 Ba Ga1 -61.5(5)
C35B Ga2 Ba Ga1 4.1(5)
C33A Ga2 Ba Ga1 -155(2)
C33B Ga2 Ba Ga1 93.3(7)
C34B Ga2 Ba Ga1 47.9(3)
C23A Ga1 Ba C14 -154.0(9)
C23B Ga1 Ba C14 159.7(6)
C25B Ga1 Ba C14 -18.6(8)
C24A Ga1 Ba C14 -48.5(7)
C22B Ga1 Ba C14 102.0(5)
C22A Ga1 Ba C14 135.4(6)
C21A Ga1 Ba C14 79.6(6)
C25A Ga1 Ba C14 23.3(5)
C21B Ga1 Ba C14 47.7(5)
C24B Ga1 Ba C14 -120.2(9)
C23A Ga1 Ba C15 -161.2(9)
C23B Ga1 Ba C15 152.5(6)
C25B Ga1 Ba C15 -25.9(8)
C24A Ga1 Ba C15 -55.7(7)
C22B Ga1 Ba C15 94.7(5)
C22A Ga1 Ba C15 128.1(6)
C21A Ga1 Ba C15 72.4(6)
C25A Ga1 Ba C15 16.0(5)
C21B Ga1 Ba C15 40.4(5)
C24B Ga1 Ba C15 -127.5(9)
C23A Ga1 Ba C13 -179.4(9)
C23B Ga1 Ba C13 134.3(6)
C25B Ga1 Ba C13 -44.0(8)
C24A Ga1 Ba C13 -73.9(7)
C22B Ga1 Ba C13 76.5(5)
C22A Ga1 Ba C13 109.9(6)
C21A Ga1 Ba C13 54.2(6)
C25A Ga1 Ba C13 -2.2(5)
C21B Ga1 Ba C13 22.2(5)
C24B Ga1 Ba C13 -145.6(9)
C23A Ga1 Ba C12 159.3(9)
C23B Ga1 Ba C12 113.0(6)
C25B Ga1 Ba C12 -65.4(8)
C24A Ga1 Ba C12 -95.2(7)
C22B Ga1 Ba C12 55.2(5)
C22A Ga1 Ba C12 88.6(6)
C21A Ga1 Ba C12 32.9(6)
C25A Ga1 Ba C12 -23.5(5)
C21B Ga1 Ba C12 0.9(5)
C24B Ga1 Ba C12 -167.0(9)
C23A Ga1 Ba C2 57.8(9)
C23B Ga1 Ba C2 11.5(6)
C25B Ga1 Ba C2 -166.8(8)
C24A Ga1 Ba C2 163.3(7)
C22B Ga1 Ba C2 -46.2(5)
C22A Ga1 Ba C2 -12.8(6)
C21A Ga1 Ba C2 -68.6(6)
C25A Ga1 Ba C2 -124.9(5)
C21B Ga1 Ba C2 -100.5(5)
C24B Ga1 Ba C2 91.6(9)
C23A Ga1 Ba C11 170.9(9)
C23B Ga1 Ba C11 124.6(6)
C25B Ga1 Ba C11 -53.8(8)
C24A Ga1 Ba C11 -83.6(7)
C22B Ga1 Ba C11 66.8(5)
C22A Ga1 Ba C11 100.2(6)
C21A Ga1 Ba C11 44.5(6)
C25A Ga1 Ba C11 -11.9(5)
C21B Ga1 Ba C11 12.5(5)
C24B Ga1 Ba C11 -155.4(9)
C23A Ga1 Ba C3 29.5(9)
C23B Ga1 Ba C3 -16.8(6)
C25B Ga1 Ba C3 164.9(8)
C24A Ga1 Ba C3 135.0(7)
C22B Ga1 Ba C3 -74.5(5)
C22A Ga1 Ba C3 -41.2(6)
C21A Ga1 Ba C3 -96.9(6)
C25A Ga1 Ba C3 -153.3(5)
C21B Ga1 Ba C3 -128.8(5)
C24B Ga1 Ba C3 63.3(9)
C23A Ga1 Ba C1 52.1(9)
C23B Ga1 Ba C1 5.7(6)
C25B Ga1 Ba C1 -172.6(8)
C24A Ga1 Ba C1 157.6(7)
C22B Ga1 Ba C1 -52.0(5)
C22A Ga1 Ba C1 -18.6(6)
C21A Ga1 Ba C1 -74.3(6)
C25A Ga1 Ba C1 -130.7(5)
C21B Ga1 Ba C1 -106.3(5)
C24B Ga1 Ba C1 85.8(9)
C23A Ga1 Ba C4 10.3(9)
C23B Ga1 Ba C4 -36.0(6)
C25B Ga1 Ba C4 145.7(8)
C24A Ga1 Ba C4 115.8(7)
C22B Ga1 Ba C4 -93.7(5)
C22A Ga1 Ba C4 -60.3(6)
C21A Ga1 Ba C4 -116.1(6)
C25A Ga1 Ba C4 -172.4(5)
C21B Ga1 Ba C4 -148.0(5)
C24B Ga1 Ba C4 44.1(9)
C23A Ga1 Ba C5 24.8(9)
C23B Ga1 Ba C5 -21.6(6)
C25B Ga1 Ba C5 160.1(8)
C24A Ga1 Ba C5 130.2(7)
C22B Ga1 Ba C5 -79.3(5)
C22A Ga1 Ba C5 -45.9(6)
C21A Ga1 Ba C5 -101.6(6)
C25A Ga1 Ba C5 -158.0(5)
C21B Ga1 Ba C5 -133.6(5)
C24B Ga1 Ba C5 58.5(9)
C23A Ga1 Ba Ga2 -69.3(9)
C23B Ga1 Ba Ga2 -115.6(6)
C25B Ga1 Ba Ga2 66.1(7)
C24A Ga1 Ba Ga2 36.2(7)
C22B Ga1 Ba Ga2 -173.3(4)
C22A Ga1 Ba Ga2 -139.9(6)
C21A Ga1 Ba Ga2 164.3(6)
C25A Ga1 Ba Ga2 108.0(5)
C21B Ga1 Ba Ga2 132.4(5)
C24B Ga1 Ba Ga2 -35.5(9)
